data_4128720
loop_
_publ_author_name
'Gao, Wen-Xi'
'Feng, Hui-Jun'
'Lin, Yue-Jian'
'Jin, Guo-Xin'

_publ_section_title
;
 Covalent Post-assembly Modification Triggers Structural Transformations
 of Borromean Rings.
;
_journal_issue 23
_journal_name_full 'Journal of the American Chemical Society'
_journal_page_first 9160
_journal_page_last 9164
_journal_paper_doi 10.1021/jacs.9b02985
_journal_volume 141
_journal_year 2019
_chemical_formula_sum 'C102 H120.67 F12 N12 O27.67 Rh4 S4'
_chemical_formula_weight 2725.31
_space_group_crystal_system monoclinic
_space_group_IT_number 14
_space_group_name_Hall '-P 2yn'
_space_group_name_H-M_alt 'P 1 21/n 1'
_atom_sites_solution_hydrogens geom
_audit_creation_method SHELXL-2014/7
_cell_angle_alpha 90
_cell_angle_beta 101.330(4)
_cell_angle_gamma 90
_cell_formula_units_Z 6
_cell_length_a 22.109(4)
_cell_length_b 32.573(6)
_cell_length_c 23.984(5)
_cell_measurement_reflns_used 9872
_cell_measurement_temperature 203(2)
_cell_measurement_theta_max 22.03
_cell_measurement_theta_min 2.19
_cell_volume 16936(6)
_computing_cell_refinement 'Bruker SAINT'
_computing_data_collection 'Bruker APEX2'
_computing_data_reduction 'Bruker SAINT'
_computing_molecular_graphics 'Bruker SHELXTL'
_computing_publication_material 'Bruker SHELXTL'
_computing_structure_refinement 'SHELXL-2014/7 (Sheldrick, 2014)'
_computing_structure_solution 'SHELXS-97 (Sheldrick, 2008)'
_diffrn_ambient_temperature 203(2)
_diffrn_measured_fraction_theta_full 0.993
_diffrn_measured_fraction_theta_max 0.990
_diffrn_measurement_device_type 'Bruker APEX-II CCD'
_diffrn_measurement_method '\f and \w scans'
_diffrn_radiation_type MoK\a
_diffrn_radiation_wavelength 0.71073
_diffrn_reflns_av_R_equivalents 0.0881
_diffrn_reflns_av_unetI/netI 0.1056
_diffrn_reflns_Laue_measured_fraction_full 0.993
_diffrn_reflns_Laue_measured_fraction_max 0.990
_diffrn_reflns_limit_h_max 24
_diffrn_reflns_limit_h_min -27
_diffrn_reflns_limit_k_max 41
_diffrn_reflns_limit_k_min -37
_diffrn_reflns_limit_l_max 30
_diffrn_reflns_limit_l_min -27
_diffrn_reflns_number 115016
_diffrn_reflns_point_group_measured_fraction_full 0.993
_diffrn_reflns_point_group_measured_fraction_max 0.990
_diffrn_reflns_theta_full 25.242
_diffrn_reflns_theta_max 26.742
_diffrn_reflns_theta_min 1.068
_exptl_absorpt_coefficient_mu 0.747
_exptl_absorpt_correction_T_max 0.745
_exptl_absorpt_correction_T_min 0.652
_exptl_absorpt_correction_type multi-scan
_exptl_absorpt_process_details sadabs
_exptl_crystal_colour green
_exptl_crystal_density_diffrn 1.603
_exptl_crystal_description block
_exptl_crystal_F_000 8340
_exptl_crystal_size_max 0.350
_exptl_crystal_size_mid 0.250
_exptl_crystal_size_min 0.180
_refine_diff_density_max 2.074
_refine_diff_density_min -1.533
_refine_diff_density_rms 0.174
_refine_ls_extinction_coef 0.00030(6)
_refine_ls_extinction_expression Fc^*^=kFc[1+0.001xFc^2^\l^3^/sin(2\q)]^-1/4^
_refine_ls_extinction_method 'SHELXL-2014/7 (Sheldrick 2014'
_refine_ls_goodness_of_fit_ref 1.021
_refine_ls_hydrogen_treatment constr
_refine_ls_matrix_type full
_refine_ls_number_parameters 1865
_refine_ls_number_reflns 35618
_refine_ls_number_restraints 393
_refine_ls_restrained_S_all 1.022
_refine_ls_R_factor_all 0.1844
_refine_ls_R_factor_gt 0.1165
_refine_ls_shift/su_max 0.005
_refine_ls_shift/su_mean 0.000
_refine_ls_structure_factor_coef Fsqd
_refine_ls_weighting_details 'w=1/[\s^2^(Fo^2^)+(0.1449P)^2^+216.9985P] where P=(Fo^2^+2Fc^2^)/3'
_refine_ls_weighting_scheme calc
_refine_ls_wR_factor_gt 0.3034
_refine_ls_wR_factor_ref 0.3517
_reflns_Friedel_coverage 0.000
_reflns_number_gt 19731
_reflns_number_total 35618
_reflns_threshold_expression 'I > 2\s(I)'
_cod_data_source_file ja9b02985_si_004.cif
_cod_data_source_block mo_80519b_sq
_cod_original_cell_volume 16935(6)
_cod_original_sg_symbol_H-M 'P 21/n'
_cod_database_code 4128720
_shelx_shelxl_version_number 2014/7
_shelx_space_group_comment
; 
The symmetry employed for this shelxl refinement is uniquely defined 
by the following loop, which should always be used as a source of 
symmetry information in preference to the above space-group names. 
They are only intended as comments. 
;
_shelx_estimated_absorpt_t_min 0.780
_shelx_estimated_absorpt_t_max 0.877

loop_
_space_group_symop_operation_xyz
'x, y, z'
'-x+1/2, y+1/2, -z+1/2'
'-x, -y, -z'
'x-1/2, -y-1/2, z-1/2'

loop_
_atom_site_label
_atom_site_type_symbol
_atom_site_fract_x
_atom_site_fract_y
_atom_site_fract_z
_atom_site_U_iso_or_equiv
_atom_site_adp_type
_atom_site_occupancy
_atom_site_site_symmetry_order
_atom_site_calc_flag
_atom_site_refinement_flags_posn
_atom_site_refinement_flags_adp
_atom_site_refinement_flags_occupancy
_atom_site_disorder_assembly
_atom_site_disorder_group
Rh1 Rh 0.16640(4) 0.38083(3) 0.81358(4) 0.0477(2) Uani 1 1 d . . . . .
Rh2 Rh 0.23547(4) 0.37602(3) 1.17116(4) 0.0506(3) Uani 1 1 d . . . . .
Rh3 Rh 0.33359(4) 0.14475(3) 0.49639(5) 0.0547(3) Uani 1 1 d . . . . .
Rh4 Rh 0.00323(4) 0.26762(3) 0.51160(5) 0.0522(3) Uani 1 1 d . . . . .
Rh5 Rh 0.54186(5) 0.38625(3) 0.68416(4) 0.0490(3) Uani 1 1 d . . . . .
Rh6 Rh 0.32099(6) 0.59848(3) 0.66328(5) 0.0667(3) Uani 1 1 d . . . . .
N1 N 0.2499(4) 0.4144(3) 0.8186(4) 0.043(2) Uani 1 1 d . . . . .
N2 N 0.4128(4) 0.5223(3) 0.8177(6) 0.062(3) Uani 1 1 d . . . . .
N3 N 0.4638(4) 0.5423(3) 0.8158(5) 0.058(3) Uani 1 1 d . . . . .
N4 N 0.5202(4) 0.4807(3) 0.8181(5) 0.050(2) Uani 1 1 d . . . . .
N5 N 0.4686(4) 0.4598(3) 0.8168(4) 0.049(2) Uani 1 1 d . . . . .
N6 N 0.6814(4) 0.5897(3) 0.8211(4) 0.038(2) Uani 1 1 d . . . . .
N7 N 0.2990(4) 0.0833(3) 0.4977(4) 0.043(2) Uani 1 1 d . . . . .
N8 N 0.1768(5) -0.0441(3) 0.4494(4) 0.059(3) Uani 1 1 d . . . . .
N9 N 0.1440(6) -0.0793(3) 0.4466(5) 0.072(4) Uani 1 1 d . . . . .
N10 N 0.1719(5) -0.0827(3) 0.5481(4) 0.054(3) Uani 1 1 d . . . . .
N11 N 0.2026(5) -0.0483(3) 0.5484(4) 0.055(3) Uani 1 1 d . . . . .
N12 N 0.0405(4) -0.2088(3) 0.4931(4) 0.048(2) Uani 1 1 d . . . . .
N13 N 0.5572(4) 0.3873(3) 0.7758(4) 0.0373(19) Uani 1 1 d . . . . .
N14 N 0.5556(5) 0.3675(3) 0.9843(5) 0.055(3) Uani 1 1 d . . . . .
N15 N 0.5682(5) 0.3679(3) 1.0404(5) 0.056(3) Uani 1 1 d . . . . .
N16 N 0.6531(5) 0.4107(4) 1.0381(5) 0.063(3) Uani 1 1 d . . . . .
N17 N 0.6404(5) 0.4097(4) 0.9818(5) 0.062(3) Uani 1 1 d . . . . .
N18 N 0.6589(4) 0.3944(3) 1.2465(4) 0.051(2) Uani 1 1 d . . . . .
O1 O 0.2130(4) 0.3436(2) 0.8755(4) 0.055(2) Uani 1 1 d . . . . .
O2 O 0.1486(4) 0.4179(2) 0.8780(4) 0.050(2) Uani 1 1 d . . . . .
O3 O 0.1969(3) 0.4157(2) 1.1073(4) 0.0490(19) Uani 1 1 d . . . . .
O4 O 0.2628(3) 0.3430(2) 1.1066(4) 0.0496(19) Uani 1 1 d . . . . .
O5 O 0.2843(3) 0.1584(2) 0.5589(3) 0.0466(18) Uani 1 1 d . . . . .
O6 O 0.2534(4) 0.1592(2) 0.4398(3) 0.051(2) Uani 1 1 d . . . . .
O7 O 0.0472(4) 0.2458(3) 0.4483(4) 0.064(2) Uani 1 1 d . . . . .
O8 O 0.0751(4) 0.2417(3) 0.5685(4) 0.059(2) Uani 1 1 d . . . . .
O9 O 0.5560(4) 0.4492(2) 0.6880(3) 0.0507(19) Uani 1 1 d . . . . .
O10 O 0.4503(4) 0.4003(2) 0.6862(4) 0.052(2) Uani 1 1 d . . . . .
O11 O 0.3115(4) 0.5371(3) 0.6773(4) 0.068(3) Uani 1 1 d . . . . .
O12 O 0.4141(4) 0.5857(3) 0.6702(4) 0.063(2) Uani 1 1 d . . . . .
O13 O 0.2277(8) 0.0334(6) 0.2462(8) 0.165(8) Uani 1 1 d . . . . .
O14 O 0.3102(6) 0.0204(4) 0.3267(6) 0.113(4) Uani 1 1 d . . . . .
O15 O 0.2645(8) 0.0875(5) 0.3079(7) 0.144(6) Uani 1 1 d . . . . .
O16 O 0.3896(9) 0.0241(6) 0.6719(9) 0.182(9) Uani 1 1 d . . . . .
O17 O 0.3391(10) 0.0355(6) 0.7504(10) 0.180(9) Uani 1 1 d . . . . .
O18 O 0.3546(13) 0.0941(8) 0.6918(10) 0.221(11) Uani 1 1 d . . . . .
O19 O 0.0304(6) 0.2567(4) 1.0641(6) 0.095(4) Uani 1 1 d . U . . .
O20 O 0.0459(12) 0.2066(5) 0.9968(10) 0.197(9) Uani 1 1 d . U . . .
O21 O 0.1314(9) 0.2406(8) 1.0559(10) 0.200(9) Uani 1 1 d . U . . .
O22 O 1.0026(15) 0.1908(9) 0.6980(12) 0.263(13) Uani 1 1 d . U . . .
O23 O 0.9062(8) 0.2113(6) 0.6936(7) 0.151(6) Uani 1 1 d . U . . .
O24 O 0.9893(12) 0.2587(6) 0.7253(11) 0.258(14) Uani 1 1 d D U . . .
S1 S 0.2776(2) 0.04954(17) 0.2861(2) 0.0864(13) Uani 1 1 d . . . . .
S2 S 0.3724(3) 0.05135(19) 0.7134(3) 0.1081(17) Uani 1 1 d D . . . .
S3 S 0.0687(2) 0.24080(16) 1.0292(2) 0.0911(13) Uani 1 1 d . . . . .
S4 S 0.9688(3) 0.21383(19) 0.7246(3) 0.123(2) Uani 1 1 d D . . . .
F1 F 0.3806(6) 0.0801(6) 0.2752(7) 0.168(6) Uani 1 1 d . . . . .
F2 F 0.3541(9) 0.0290(6) 0.2225(8) 0.182(7) Uani 1 1 d . . . . .
F3 F 0.3090(7) 0.0864(6) 0.1994(7) 0.164(6) Uani 1 1 d . U . . .
F4 F 0.4699(12) 0.0887(9) 0.7109(12) 0.274(12) Uani 1 1 d . U . . .
F5 F 0.4325(11) 0.0969(7) 0.7896(10) 0.243(10) Uani 1 1 d D U . . .
F6 F 0.4768(15) 0.0304(9) 0.7741(15) 0.317(14) Uani 1 1 d . U . . .
F7 F 0.0165(7) 0.2826(6) 0.9457(7) 0.164(6) Uani 1 1 d . U . . .
F8 F 0.0845(11) 0.3140(5) 0.9958(10) 0.220(9) Uani 1 1 d . U . . .
F9 F 0.1076(6) 0.2705(5) 0.9413(6) 0.143(5) Uani 1 1 d . U . . .
F10 F 0.9614(8) 0.1684(5) 0.7941(7) 0.171(6) Uani 1 1 d D U . . .
F11 F 1.0298(12) 0.2118(9) 0.8184(12) 0.286(13) Uani 1 1 d D U . . .
F12 F 0.9362(16) 0.2428(9) 0.8068(13) 0.311(15) Uani 1 1 d D U . . .
C1 C 0.2192(5) 0.3475(3) 0.9317(5) 0.045(3) Uani 1 1 d . . . . .
C2 C 0.1961(4) 0.3791(3) 0.9633(5) 0.037(2) Uani 1 1 d . . . . .
C3 C 0.1598(5) 0.4115(3) 0.9322(5) 0.044(3) Uani 1 1 d . . . . .
C4 C 0.1340(5) 0.4416(4) 0.9656(6) 0.056(3) Uani 1 1 d . . . . .
H4 H 0.1080 0.4622 0.9467 0.067 Uiso 1 1 calc R U . . .
C5 C 0.1459(5) 0.4409(3) 1.0215(5) 0.041(2) Uani 1 1 d . . . . .
H5 H 0.1270 0.4606 1.0412 0.050 Uiso 1 1 calc R U . . .
C6 C 0.1861(5) 0.4118(3) 1.0534(6) 0.046(3) Uani 1 1 d . . . . .
C7 C 0.2094(4) 0.3789(3) 1.0229(5) 0.035(2) Uani 1 1 d . . . . .
C8 C 0.2448(4) 0.3457(3) 1.0544(5) 0.043(3) Uani 1 1 d . . . . .
C9 C 0.2627(5) 0.3127(3) 1.0198(5) 0.043(3) Uani 1 1 d . . . . .
H9 H 0.2835 0.2899 1.0384 0.052 Uiso 1 1 calc R U . . .
C10 C 0.2509(5) 0.3133(3) 0.9633(5) 0.042(2) Uani 1 1 d . . . . .
H10 H 0.2635 0.2910 0.9434 0.050 Uiso 1 1 calc R U . . .
C11 C 0.2504(5) 0.4553(3) 0.8182(5) 0.043(3) Uani 1 1 d . . . . .
H11 H 0.2132 0.4695 0.8173 0.052 Uiso 1 1 calc R U . . .
C12 C 0.3046(5) 0.4778(3) 0.8192(5) 0.040(2) Uani 1 1 d . . . . .
H12 H 0.3035 0.5066 0.8193 0.048 Uiso 1 1 calc R U . . .
C13 C 0.3592(5) 0.4577(3) 0.8200(5) 0.039(2) Uani 1 1 d . . . . .
C14 C 0.3581(5) 0.4153(3) 0.8197(5) 0.046(3) Uani 1 1 d . . . . .
H14 H 0.3948 0.4006 0.8201 0.055 Uiso 1 1 calc R U . . .
C15 C 0.3036(5) 0.3942(3) 0.8190(5) 0.044(3) Uani 1 1 d . . . . .
H15 H 0.3038 0.3653 0.8188 0.053 Uiso 1 1 calc R U . . .
C16 C 0.4170(5) 0.4806(3) 0.8194(5) 0.043(2) Uani 1 1 d . . . . .
C17 C 0.5154(5) 0.5207(3) 0.8166(4) 0.040(2) Uani 1 1 d . . . . .
C18 C 0.6262(5) 0.6097(3) 0.8175(5) 0.045(3) Uani 1 1 d . . . . .
H18 H 0.6249 0.6386 0.8178 0.054 Uiso 1 1 calc R U . . .
C19 C 0.5720(5) 0.5873(4) 0.8134(5) 0.042(2) Uani 1 1 d . . . . .
H19 H 0.5340 0.6011 0.8083 0.050 Uiso 1 1 calc R U . . .
C20 C 0.5730(5) 0.5451(3) 0.8167(4) 0.040(2) Uani 1 1 d . . . . .
C21 C 0.6285(5) 0.5249(4) 0.8182(5) 0.047(3) Uani 1 1 d . . . . .
H21 H 0.6304 0.4961 0.8184 0.056 Uiso 1 1 calc R U . . .
C22 C 0.6813(5) 0.5485(4) 0.8194(5) 0.047(3) Uani 1 1 d . . . . .
H22 H 0.7187 0.5349 0.8189 0.057 Uiso 1 1 calc R U . . .
C23 C 0.0786(6) 0.3550(6) 0.7821(7) 0.076(4) Uani 1 1 d . . . . .
C24 C 0.0796(7) 0.3943(5) 0.7572(7) 0.074(4) Uani 1 1 d . . . . .
C25 C 0.1296(8) 0.3924(6) 0.7256(6) 0.076(5) Uani 1 1 d . . . . .
C26 C 0.1543(5) 0.3547(6) 0.7323(6) 0.068(4) Uani 1 1 d D . . . .
C27 C 0.1233(8) 0.3312(5) 0.7660(9) 0.099(7) Uani 1 1 d D . . . .
C28 C 0.0334(11) 0.3395(10) 0.8208(12) 0.168(11) Uani 1 1 d . U . . .
H28A H -0.0002 0.3242 0.7978 0.252 Uiso 1 1 calc R U . . .
H28B H 0.0169 0.3628 0.8379 0.252 Uiso 1 1 calc R U . . .
H28C H 0.0557 0.3218 0.8504 0.252 Uiso 1 1 calc R U . . .
C29 C 0.0370(9) 0.4269(8) 0.7717(11) 0.143(10) Uani 1 1 d . U . . .
H29A H -0.0050 0.4165 0.7645 0.214 Uiso 1 1 calc R U . . .
H29B H 0.0392 0.4510 0.7485 0.214 Uiso 1 1 calc R U . . .
H29C H 0.0493 0.4341 0.8116 0.214 Uiso 1 1 calc R U . . .
C30 C 0.1425(11) 0.4289(8) 0.6935(8) 0.139(9) Uani 1 1 d . U . . .
H30A H 0.1845 0.4276 0.6874 0.209 Uiso 1 1 calc R U . . .
H30B H 0.1373 0.4535 0.7149 0.209 Uiso 1 1 calc R U . . .
H30C H 0.1142 0.4296 0.6571 0.209 Uiso 1 1 calc R U . . .
C31 C 0.2059(9) 0.3441(9) 0.7001(9) 0.165(11) Uani 1 1 d D U . . .
H31A H 0.1965 0.3182 0.6803 0.247 Uiso 1 1 calc R U . . .
H31B H 0.2447 0.3417 0.7270 0.247 Uiso 1 1 calc R U . . .
H31C H 0.2090 0.3656 0.6729 0.247 Uiso 1 1 calc R U . . .
C32 C 0.1429(10) 0.2870(5) 0.7759(10) 0.146(10) Uani 1 1 d D U . . .
H32A H 0.1441 0.2799 0.8153 0.219 Uiso 1 1 calc R U . . .
H32B H 0.1836 0.2834 0.7672 0.219 Uiso 1 1 calc R U . . .
H32C H 0.1138 0.2694 0.7515 0.219 Uiso 1 1 calc R U . . .
C33 C 0.2494(7) 0.3414(6) 1.2495(7) 0.080(5) Uani 1 1 d . . . . .
C34 C 0.2285(9) 0.3818(6) 1.2584(7) 0.093(6) Uani 1 1 d D . . . .
C35 C 0.1698(8) 0.3881(6) 1.2253(7) 0.087(5) Uani 1 1 d . . . . .
C36 C 0.1536(7) 0.3498(7) 1.1921(8) 0.088(5) Uani 1 1 d . . . . .
C37 C 0.1998(12) 0.3235(7) 1.2098(10) 0.108(7) Uani 1 1 d . . . . .
C38 C 0.3055(11) 0.3214(9) 1.2822(10) 0.145(10) Uani 1 1 d . U . . .
H38A H 0.3337 0.3153 1.2570 0.217 Uiso 1 1 calc R U . . .
H38B H 0.2941 0.2961 1.2988 0.217 Uiso 1 1 calc R U . . .
H38C H 0.3254 0.3397 1.3121 0.217 Uiso 1 1 calc R U . . .
C39 C 0.2634(14) 0.4102(9) 1.3060(12) 0.187(13) Uani 1 1 d D U . . .
H39A H 0.2787 0.4341 1.2889 0.281 Uiso 1 1 calc R U . . .
H39B H 0.2978 0.3954 1.3285 0.281 Uiso 1 1 calc R U . . .
H39C H 0.2355 0.4190 1.3302 0.281 Uiso 1 1 calc R U . . .
C40 C 0.1323(14) 0.4270(8) 1.2169(12) 0.171(12) Uani 1 1 d . U . . .
H40A H 0.1301 0.4387 1.2536 0.257 Uiso 1 1 calc R U . . .
H40B H 0.0911 0.4209 1.1962 0.257 Uiso 1 1 calc R U . . .
H40C H 0.1518 0.4465 1.1954 0.257 Uiso 1 1 calc R U . . .
C41 C 0.0951(10) 0.3398(10) 1.1464(12) 0.179(12) Uani 1 1 d . U . . .
H41A H 0.0993 0.3127 1.1308 0.269 Uiso 1 1 calc R U . . .
H41B H 0.0906 0.3600 1.1162 0.269 Uiso 1 1 calc R U . . .
H41C H 0.0591 0.3404 1.1637 0.269 Uiso 1 1 calc R U . . .
C42 C 0.1997(16) 0.2831(8) 1.1846(12) 0.171(11) Uani 1 1 d . U . . .
H42A H 0.1939 0.2625 1.2122 0.256 Uiso 1 1 calc R U . . .
H42B H 0.2388 0.2785 1.1729 0.256 Uiso 1 1 calc R U . . .
H42C H 0.1664 0.2813 1.1517 0.256 Uiso 1 1 calc R U . . .
C43 C 0.2345(4) 0.1801(3) 0.5553(5) 0.038(2) Uani 1 1 d . . . . .
C44 C 0.1948(5) 0.1910(3) 0.5039(5) 0.037(2) Uani 1 1 d . . . . .
C45 C 0.2080(5) 0.1807(3) 0.4481(5) 0.042(2) Uani 1 1 d . . . . .
C46 C 0.1675(5) 0.1960(3) 0.3986(5) 0.045(3) Uani 1 1 d . . . . .
H46 H 0.1772 0.1909 0.3628 0.054 Uiso 1 1 calc R U . . .
C47 C 0.1169(6) 0.2169(4) 0.4011(5) 0.051(3) Uani 1 1 d . . . . .
H47 H 0.0921 0.2260 0.3669 0.062 Uiso 1 1 calc R U . . .
C48 C 0.0977(5) 0.2266(3) 0.4546(5) 0.043(3) Uani 1 1 d . . . . .
C49 C 0.1377(4) 0.2144(3) 0.5053(5) 0.039(2) Uani 1 1 d . . . . .
C50 C 0.1241(5) 0.2245(4) 0.5584(5) 0.049(3) Uani 1 1 d . . . . .
C51 C 0.1677(5) 0.2135(3) 0.6100(5) 0.044(3) Uani 1 1 d . . . . .
H51 H 0.1590 0.2206 0.6455 0.053 Uiso 1 1 calc R U . . .
C52 C 0.2201(5) 0.1936(3) 0.6077(5) 0.042(2) Uani 1 1 d . . . . .
H52 H 0.2483 0.1883 0.6418 0.050 Uiso 1 1 calc R U . . .
C53 C 0.2956(5) 0.0654(4) 0.5450(6) 0.057(3) Uani 1 1 d . . . . .
H53 H 0.3138 0.0786 0.5790 0.069 Uiso 1 1 calc R U . . .
C54 C 0.2666(5) 0.0279(3) 0.5490(5) 0.049(3) Uani 1 1 d . . . . .
H54 H 0.2641 0.0165 0.5844 0.059 Uiso 1 1 calc R U . . .
C55 C 0.2417(5) 0.0081(4) 0.4986(5) 0.043(3) Uani 1 1 d . . . . .
C56 C 0.2475(5) 0.0256(4) 0.4492(5) 0.048(3) Uani 1 1 d . . . . .
H56 H 0.2328 0.0119 0.4147 0.058 Uiso 1 1 calc R U . . .
C57 C 0.2753(5) 0.0639(4) 0.4490(5) 0.050(3) Uani 1 1 d . . . . .
H57 H 0.2775 0.0764 0.4141 0.060 Uiso 1 1 calc R U . . .
C58 C 0.2051(5) -0.0307(4) 0.5012(4) 0.042(3) Uani 1 1 d . . . . .
C59 C 0.1416(5) -0.0956(4) 0.4997(5) 0.045(3) Uani 1 1 d . . . . .
C60 C 0.0686(5) -0.1929(4) 0.5421(5) 0.046(3) Uani 1 1 d . . . . .
H60 H 0.0671 -0.2074 0.5757 0.055 Uiso 1 1 calc R U . . .
C61 C 0.1009(5) -0.1553(4) 0.5465(5) 0.049(3) Uani 1 1 d . . . . .
H61 H 0.1183 -0.1440 0.5821 0.059 Uiso 1 1 calc R U . . .
C62 C 0.1057(5) -0.1355(3) 0.4960(5) 0.047(3) Uani 1 1 d . . . . .
C63 C 0.0766(6) -0.1523(4) 0.4450(5) 0.051(3) Uani 1 1 d . . . . .
H63 H 0.0784 -0.1389 0.4106 0.061 Uiso 1 1 calc R U . . .
C64 C 0.0451(6) -0.1884(4) 0.4446(5) 0.050(3) Uani 1 1 d . . . . .
H64 H 0.0258 -0.1996 0.4095 0.060 Uiso 1 1 calc R U . . .
C65 C 0.4305(6) 0.1324(5) 0.5204(9) 0.081(5) Uani 1 1 d D . . . .
C66 C 0.4147(8) 0.1327(6) 0.4618(9) 0.107(7) Uani 1 1 d D . . . .
C67 C 0.3922(7) 0.1719(7) 0.4452(9) 0.101(6) Uani 1 1 d D . . . .
C68 C 0.3935(6) 0.1956(5) 0.4948(8) 0.073(4) Uani 1 1 d . . . . .
C69 C 0.4163(6) 0.1706(5) 0.5432(7) 0.071(4) Uani 1 1 d . . . . .
C70 C 0.4593(9) 0.0979(7) 0.5587(13) 0.143(9) Uani 1 1 d . U . . .
H70A H 0.4440 0.0718 0.5423 0.214 Uiso 1 1 calc R U . . .
H70B H 0.4485 0.1009 0.5958 0.214 Uiso 1 1 calc R U . . .
H70C H 0.5038 0.0989 0.5628 0.214 Uiso 1 1 calc R U . . .
C71 C 0.4258(11) 0.0957(9) 0.4268(14) 0.190(13) Uani 1 1 d D U . . .
H71A H 0.4673 0.0970 0.4192 0.285 Uiso 1 1 calc R U . . .
H71B H 0.3962 0.0957 0.3912 0.285 Uiso 1 1 calc R U . . .
H71C H 0.4212 0.0708 0.4477 0.285 Uiso 1 1 calc R U . . .
C72 C 0.3708(12) 0.1864(10) 0.3878(8) 0.159(11) Uani 1 1 d . U . . .
H72A H 0.4042 0.1848 0.3670 0.238 Uiso 1 1 calc R U . . .
H72B H 0.3574 0.2147 0.3888 0.238 Uiso 1 1 calc R U . . .
H72C H 0.3366 0.1696 0.3691 0.238 Uiso 1 1 calc R U . . .
C73 C 0.3764(9) 0.2388(6) 0.4989(10) 0.111(7) Uani 1 1 d . U . . .
H73A H 0.3610 0.2431 0.5336 0.167 Uiso 1 1 calc R U . . .
H73B H 0.3445 0.2460 0.4664 0.167 Uiso 1 1 calc R U . . .
H73C H 0.4123 0.2560 0.4992 0.167 Uiso 1 1 calc R U . . .
C74 C 0.4240(9) 0.1847(8) 0.6022(8) 0.122(8) Uani 1 1 d . U . . .
H74A H 0.4603 0.2019 0.6114 0.183 Uiso 1 1 calc R U . . .
H74B H 0.4286 0.1612 0.6275 0.183 Uiso 1 1 calc R U . . .
H74C H 0.3879 0.2003 0.6068 0.183 Uiso 1 1 calc R U . . .
C75 C -0.0790(5) 0.3045(3) 0.4895(6) 0.050(3) Uani 1 1 d . . . . .
C76 C -0.0602(6) 0.3024(4) 0.5494(5) 0.053(3) Uani 1 1 d . . . . .
C77 C 0.0001(7) 0.3199(4) 0.5643(7) 0.073(4) Uani 1 1 d . . . . .
C78 C 0.0190(7) 0.3321(5) 0.5147(9) 0.095(5) Uani 1 1 d D U . . .
C79 C -0.0302(6) 0.3220(4) 0.4677(7) 0.076(4) Uani 1 1 d D . . . .
C80 C -0.1397(7) 0.2914(6) 0.4546(8) 0.093(6) Uani 1 1 d . . . . .
H80A H -0.1363 0.2894 0.4150 0.140 Uiso 1 1 calc R U . . .
H80B H -0.1710 0.3115 0.4585 0.140 Uiso 1 1 calc R U . . .
H80C H -0.1511 0.2649 0.4678 0.140 Uiso 1 1 calc R U . . .
C81 C -0.0982(7) 0.2866(5) 0.5894(8) 0.086(5) Uani 1 1 d . . . . .
H81A H -0.1365 0.2755 0.5681 0.129 Uiso 1 1 calc R U . . .
H81B H -0.1072 0.3089 0.6134 0.129 Uiso 1 1 calc R U . . .
H81C H -0.0757 0.2653 0.6130 0.129 Uiso 1 1 calc R U . . .
C82 C 0.0352(9) 0.3237(7) 0.6239(11) 0.136(10) Uani 1 1 d . . . . .
H82A H 0.0790 0.3249 0.6238 0.204 Uiso 1 1 calc R U . . .
H82B H 0.0267 0.3000 0.6457 0.204 Uiso 1 1 calc R U . . .
H82C H 0.0228 0.3485 0.6409 0.204 Uiso 1 1 calc R U . . .
C83 C 0.0805(8) 0.3551(7) 0.5164(10) 0.120(8) Uani 1 1 d D . . . .
H83A H 0.0747 0.3841 0.5225 0.180 Uiso 1 1 calc R U . . .
H83B H 0.0939 0.3512 0.4806 0.180 Uiso 1 1 calc R U . . .
H83C H 0.1116 0.3443 0.5472 0.180 Uiso 1 1 calc R U . . .
C84 C -0.0260(10) 0.3326(7) 0.4098(10) 0.130(9) Uani 1 1 d . . . . .
H84A H -0.0551 0.3161 0.3835 0.195 Uiso 1 1 calc R U . . .
H84B H 0.0155 0.3273 0.4041 0.195 Uiso 1 1 calc R U . . .
H84C H -0.0357 0.3615 0.4032 0.195 Uiso 1 1 calc R U . . .
C85 C 0.5169(5) 0.4780(3) 0.6809(5) 0.044(3) Uani 1 1 d . . . . .
C86 C 0.4512(5) 0.4742(3) 0.6797(4) 0.039(2) Uani 1 1 d . . . . .
C87 C 0.4243(5) 0.4346(3) 0.6806(5) 0.044(3) Uani 1 1 d . . . . .
C88 C 0.3569(5) 0.4328(3) 0.6761(5) 0.044(3) Uani 1 1 d . . . . .
H88 H 0.3374 0.4070 0.6744 0.053 Uiso 1 1 calc R U . . .
C89 C 0.3233(6) 0.4662(4) 0.6744(5) 0.055(3) Uani 1 1 d . . . . .
H89 H 0.2806 0.4635 0.6719 0.066 Uiso 1 1 calc R U . . .
C90 C 0.3502(6) 0.5082(4) 0.6763(5) 0.054(3) Uani 1 1 d . . . . .
C91 C 0.4129(5) 0.5123(3) 0.6758(5) 0.046(3) Uani 1 1 d . . . . .
C92 C 0.4416(6) 0.5515(3) 0.6724(5) 0.049(3) Uani 1 1 d . . . . .
C93 C 0.5066(6) 0.5518(4) 0.6699(5) 0.052(3) Uani 1 1 d . . . . .
H93 H 0.5252 0.5771 0.6648 0.063 Uiso 1 1 calc R U . . .
C94 C 0.5407(6) 0.5189(4) 0.6743(5) 0.051(3) Uani 1 1 d . . . . .
H94 H 0.5828 0.5217 0.6731 0.061 Uiso 1 1 calc R U . . .
C95 C 0.5178(4) 0.3692(3) 0.8034(4) 0.038(2) Uani 1 1 d . . . . .
H95 H 0.4821 0.3567 0.7825 0.045 Uiso 1 1 calc R U . . .
C96 C 0.5286(5) 0.3683(3) 0.8630(5) 0.044(3) Uani 1 1 d . . . . .
H96 H 0.5013 0.3538 0.8814 0.053 Uiso 1 1 calc R U . . .
C97 C 0.5796(4) 0.3887(3) 0.8956(4) 0.036(2) Uani 1 1 d . . . . .
C98 C 0.6208(5) 0.4069(3) 0.8634(5) 0.043(3) Uani 1 1 d . . . . .
H98 H 0.6570 0.4198 0.8825 0.051 Uiso 1 1 calc R U . . .
C99 C 0.6080(5) 0.4058(3) 0.8048(5) 0.041(2) Uani 1 1 d . . . . .
H99 H 0.6355 0.4182 0.7846 0.049 Uiso 1 1 calc R U . . .
C100 C 0.5917(4) 0.3892(3) 0.9551(5) 0.042(3) Uani 1 1 d . . . . .
C101 C 0.6171(5) 0.3894(3) 1.0643(6) 0.045(3) Uani 1 1 d . . . . .
C102 C 0.6072(6) 0.3748(3) 1.2188(5) 0.051(3) Uani 1 1 d . . . . .
H102 H 0.5805 0.3627 1.2401 0.061 Uiso 1 1 calc R U . . .
C103 C 0.5931(5) 0.3723(3) 1.1594(5) 0.046(3) Uani 1 1 d . . . . .
H103 H 0.5573 0.3588 1.1407 0.055 Uiso 1 1 calc R U . . .
C104 C 0.6320(5) 0.3897(3) 1.1296(5) 0.043(3) Uani 1 1 d . . . . .
C105 C 0.6870(6) 0.4083(4) 1.1560(5) 0.052(3) Uani 1 1 d . . . . .
H105 H 0.7149 0.4193 1.1351 0.062 Uiso 1 1 calc R U . . .
C106 C 0.6985(5) 0.4096(3) 1.2157(5) 0.047(3) Uani 1 1 d . . . . .
H106 H 0.7354 0.4216 1.2349 0.056 Uiso 1 1 calc R U . . .
C107 C 0.6166(7) 0.3460(5) 0.6744(7) 0.072(4) Uani 1 1 d . . . . .
C108 C 0.5594(7) 0.3237(4) 0.6698(6) 0.067(4) Uani 1 1 d D . . . .
C109 C 0.5156(6) 0.3394(5) 0.6217(6) 0.074(5) Uani 1 1 d D . . . .
C110 C 0.5456(10) 0.3714(5) 0.5983(6) 0.082(5) Uani 1 1 d . . . . .
C111 C 0.6065(8) 0.3748(5) 0.6291(8) 0.076(4) Uani 1 1 d . . . . .
C112 C 0.6772(8) 0.3381(6) 0.7206(9) 0.104(6) Uani 1 1 d . . . . .
H11A H 0.7034 0.3186 0.7058 0.156 Uiso 1 1 calc R U . . .
H11B H 0.6662 0.3270 0.7548 0.156 Uiso 1 1 calc R U . . .
H11C H 0.6993 0.3637 0.7294 0.156 Uiso 1 1 calc R U . . .
C113 C 0.5486(9) 0.2877(5) 0.7060(8) 0.093(5) Uani 1 1 d . . . . .
H11D H 0.5546 0.2623 0.6865 0.140 Uiso 1 1 calc R U . . .
H11E H 0.5068 0.2887 0.7127 0.140 Uiso 1 1 calc R U . . .
H11F H 0.5775 0.2888 0.7420 0.140 Uiso 1 1 calc R U . . .
C114 C 0.4534(8) 0.3239(6) 0.6043(9) 0.097(6) Uani 1 1 d . . . . .
H11G H 0.4244 0.3437 0.6140 0.146 Uiso 1 1 calc R U . . .
H11H H 0.4494 0.2982 0.6237 0.146 Uiso 1 1 calc R U . . .
H11I H 0.4446 0.3194 0.5635 0.146 Uiso 1 1 calc R U . . .
C115 C 0.5136(10) 0.3968(6) 0.5456(7) 0.105(6) Uani 1 1 d . . . . .
H11J H 0.5014 0.4234 0.5580 0.158 Uiso 1 1 calc R U . . .
H11K H 0.4774 0.3822 0.5259 0.158 Uiso 1 1 calc R U . . .
H11L H 0.5421 0.4007 0.5200 0.158 Uiso 1 1 calc R U . . .
C116 C 0.6528(9) 0.4087(6) 0.6190(9) 0.103(6) Uani 1 1 d . . . . .
H11M H 0.6311 0.4297 0.5941 0.154 Uiso 1 1 calc R U . . .
H11N H 0.6845 0.3966 0.6014 0.154 Uiso 1 1 calc R U . . .
H11O H 0.6718 0.4209 0.6551 0.154 Uiso 1 1 calc R U . . .
C117 C 0.2358(10) 0.6363(7) 0.6475(9) 0.062(7) Uani 0.610(19) 1 d D U P A 1
C118 C 0.2883(12) 0.6580(7) 0.6373(11) 0.072(6) Uani 0.610(19) 1 d D U P A 1
C119 C 0.3052(11) 0.6369(8) 0.5918(10) 0.056(6) Uani 0.610(19) 1 d D U P A 1
C120 C 0.2735(16) 0.6001(10) 0.5771(14) 0.090(7) Uani 0.610(19) 1 d . U P A 1
C121 C 0.2255(12) 0.6009(8) 0.6104(9) 0.060(6) Uani 0.610(19) 1 d . U P A 1
C122 C 0.2004(13) 0.6483(9) 0.6934(12) 0.103(11) Uani 0.610(19) 1 d D U P A 1
H12A H 0.2293 0.6535 0.7287 0.155 Uiso 0.610(19) 1 calc R U P A 1
H12B H 0.1729 0.6261 0.6990 0.155 Uiso 0.610(19) 1 calc R U P A 1
H12C H 0.1765 0.6729 0.6818 0.155 Uiso 0.610(19) 1 calc R U P A 1
C123 C 0.3116(19) 0.6975(9) 0.6580(16) 0.126(14) Uani 0.610(19) 1 d . U P A 1
H12D H 0.2890 0.7189 0.6346 0.189 Uiso 0.610(19) 1 calc R U P A 1
H12E H 0.3550 0.6993 0.6563 0.189 Uiso 0.610(19) 1 calc R U P A 1
H12F H 0.3067 0.7008 0.6970 0.189 Uiso 0.610(19) 1 calc R U P A 1
C124 C 0.365(2) 0.6480(13) 0.570(2) 0.138(15) Uani 0.610(19) 1 d . U P A 1
H12G H 0.3800 0.6746 0.5845 0.207 Uiso 0.610(19) 1 calc R U P A 1
H12H H 0.3963 0.6273 0.5824 0.207 Uiso 0.610(19) 1 calc R U P A 1
H12I H 0.3559 0.6489 0.5284 0.207 Uiso 0.610(19) 1 calc R U P A 1
C125 C 0.2754(17) 0.5654(11) 0.5349(14) 0.103(9) Uani 0.610(19) 1 d . U P A 1
H12J H 0.2485 0.5720 0.4990 0.154 Uiso 0.610(19) 1 calc R U P A 1
H12K H 0.2618 0.5401 0.5498 0.154 Uiso 0.610(19) 1 calc R U P A 1
H12L H 0.3173 0.5621 0.5290 0.154 Uiso 0.610(19) 1 calc R U P A 1
C126 C 0.1780(13) 0.5680(10) 0.6156(14) 0.092(9) Uani 0.610(19) 1 d . U P A 1
H12M H 0.1649 0.5709 0.6516 0.137 Uiso 0.610(19) 1 calc R U P A 1
H12N H 0.1963 0.5410 0.6136 0.137 Uiso 0.610(19) 1 calc R U P A 1
H12O H 0.1427 0.5709 0.5847 0.137 Uiso 0.610(19) 1 calc R U P A 1
C217 C 0.2419(11) 0.6233(7) 0.6203(10) 0.081(15) Uani 0.390(19) 1 d G U P A 2
C218 C 0.2774(11) 0.6563(7) 0.6446(9) 0.070(9) Uani 0.390(19) 1 d G U P A 2
C219 C 0.3280(10) 0.6597(6) 0.6183(8) 0.065(10) Uani 0.390(19) 1 d G U P A 2
C220 C 0.3236(10) 0.6288(6) 0.5777(8) 0.049(9) Uani 0.390(19) 1 d G U P A 2
C221 C 0.2704(11) 0.6063(7) 0.5789(10) 0.096(9) Uani 0.390(19) 1 d G U P A 2
C222 C 0.1839(15) 0.6088(11) 0.6357(15) 0.12(2) Uani 0.390(19) 1 d G U P A 2
H22A H 0.1906 0.6041 0.6764 0.181 Uiso 0.390(19) 1 calc R U P A 2
H22B H 0.1709 0.5835 0.6157 0.181 Uiso 0.390(19) 1 calc R U P A 2
H22C H 0.1521 0.6295 0.6251 0.181 Uiso 0.390(19) 1 calc R U P A 2
C223 C 0.2639(16) 0.6831(10) 0.6904(14) 0.12(2) Uani 0.390(19) 1 d G U P A 2
H22D H 0.2959 0.7038 0.6997 0.184 Uiso 0.390(19) 1 calc R U P A 2
H22E H 0.2244 0.6965 0.6778 0.184 Uiso 0.390(19) 1 calc R U P A 2
H22F H 0.2625 0.6667 0.7239 0.184 Uiso 0.390(19) 1 calc R U P A 2
C224 C 0.3776(15) 0.6907(8) 0.6313(13) 0.113(18) Uani 0.390(19) 1 d G U P A 2
H22G H 0.3697 0.7087 0.6613 0.169 Uiso 0.390(19) 1 calc R U P A 2
H22H H 0.4169 0.6770 0.6436 0.169 Uiso 0.390(19) 1 calc R U P A 2
H22I H 0.3788 0.7068 0.5974 0.169 Uiso 0.390(19) 1 calc R U P A 2
C225 C 0.3679(14) 0.6211(10) 0.5399(13) 0.098(15) Uani 0.390(19) 1 d G U P A 2
H22J H 0.4031 0.6060 0.5605 0.147 Uiso 0.390(19) 1 calc R U P A 2
H22K H 0.3816 0.6471 0.5271 0.147 Uiso 0.390(19) 1 calc R U P A 2
H22L H 0.3479 0.6052 0.5073 0.147 Uiso 0.390(19) 1 calc R U P A 2
C226 C 0.2481(17) 0.5705(11) 0.5426(15) 0.118(15) Uani 0.390(19) 1 d G U P A 2
H22M H 0.2764 0.5649 0.5174 0.177 Uiso 0.390(19) 1 calc R U P A 2
H22N H 0.2457 0.5467 0.5664 0.177 Uiso 0.390(19) 1 calc R U P A 2
H22O H 0.2075 0.5765 0.5203 0.177 Uiso 0.390(19) 1 calc R U P A 2
C127 C 0.3319(9) 0.0623(8) 0.2415(10) 0.105(6) Uani 1 1 d . . . . .
C128 C 0.4450(10) 0.0688(10) 0.7524(13) 0.174(12) Uani 1 1 d D U . . .
C129 C 0.0680(9) 0.2773(7) 0.9740(10) 0.099(6) Uani 1 1 d . . . . .
C130 C 0.9680(13) 0.2090(7) 0.7986(8) 0.167(11) Uani 1 1 d D U . . .
C133 C 0.7386(14) 0.3197(7) 0.5796(12) 0.143(10) Uani 1 1 d D . . . .
O31 O 0.7396(10) 0.2898(7) 0.5409(12) 0.209(10) Uani 1 1 d D U . . .

loop_
_atom_site_aniso_label
_atom_site_aniso_U_11
_atom_site_aniso_U_22
_atom_site_aniso_U_33
_atom_site_aniso_U_23
_atom_site_aniso_U_13
_atom_site_aniso_U_12
Rh1 0.0402(5) 0.0500(5) 0.0532(6) 0.0020(4) 0.0104(4) -0.0032(4)
Rh2 0.0365(5) 0.0553(6) 0.0584(6) 0.0034(5) 0.0057(4) -0.0047(4)
Rh3 0.0394(5) 0.0508(6) 0.0755(7) -0.0133(5) 0.0151(5) -0.0045(4)
Rh4 0.0343(5) 0.0496(6) 0.0682(7) -0.0080(5) -0.0012(4) 0.0020(4)
Rh5 0.0540(6) 0.0419(5) 0.0524(6) -0.0050(4) 0.0136(4) 0.0020(4)
Rh6 0.0917(8) 0.0471(6) 0.0557(7) -0.0031(5) 0.0011(6) 0.0213(6)
N1 0.038(5) 0.043(5) 0.047(5) -0.002(4) 0.005(4) 0.001(4)
N2 0.038(5) 0.035(5) 0.114(10) 0.009(6) 0.019(6) 0.009(4)
N3 0.033(5) 0.033(5) 0.107(9) 0.001(5) 0.015(5) 0.001(4)
N4 0.040(5) 0.044(6) 0.070(7) -0.003(5) 0.020(5) 0.008(4)
N5 0.043(5) 0.040(5) 0.069(7) 0.001(5) 0.021(5) -0.003(4)
N6 0.035(4) 0.041(5) 0.038(5) -0.006(4) 0.005(4) -0.003(4)
N7 0.038(5) 0.047(5) 0.044(6) 0.000(4) 0.007(4) 0.005(4)
N8 0.070(7) 0.058(7) 0.046(6) 0.007(5) 0.002(5) -0.013(5)
N9 0.079(8) 0.050(6) 0.070(8) 0.015(6) -0.021(6) -0.026(6)
N10 0.058(6) 0.054(6) 0.052(6) -0.002(5) 0.011(5) -0.007(5)
N11 0.054(6) 0.053(6) 0.051(6) 0.003(5) -0.004(5) -0.012(5)
N12 0.043(5) 0.043(5) 0.053(6) -0.008(5) -0.004(4) -0.002(4)
N13 0.033(4) 0.036(5) 0.043(5) -0.008(4) 0.007(4) 0.006(4)
N14 0.055(6) 0.048(6) 0.058(7) -0.003(5) 0.001(5) -0.015(5)
N15 0.052(6) 0.052(6) 0.065(7) 0.001(5) 0.012(5) -0.009(5)
N16 0.049(6) 0.078(8) 0.063(7) 0.000(6) 0.009(5) -0.017(6)
N17 0.049(6) 0.080(8) 0.055(7) -0.019(6) 0.005(5) -0.017(5)
N18 0.048(6) 0.053(6) 0.049(6) -0.002(5) 0.002(5) 0.003(5)
O1 0.058(5) 0.046(5) 0.061(6) 0.002(4) 0.013(4) 0.003(4)
O2 0.050(5) 0.054(5) 0.051(5) 0.012(4) 0.018(4) 0.011(4)
O3 0.043(4) 0.046(4) 0.053(5) -0.008(4) -0.004(4) 0.000(3)
O4 0.043(4) 0.048(5) 0.055(5) 0.003(4) 0.001(4) 0.002(3)
O5 0.043(4) 0.041(4) 0.053(5) 0.000(4) 0.002(3) 0.005(3)
O6 0.047(4) 0.054(5) 0.054(5) -0.011(4) 0.015(4) 0.006(4)
O7 0.048(5) 0.063(6) 0.073(6) -0.005(5) -0.006(4) 0.006(4)
O8 0.037(4) 0.082(6) 0.054(5) -0.013(4) 0.003(4) 0.009(4)
O9 0.051(5) 0.048(5) 0.053(5) -0.007(4) 0.012(4) 0.000(4)
O10 0.053(5) 0.040(4) 0.062(5) 0.002(4) 0.009(4) 0.004(4)
O11 0.065(6) 0.044(5) 0.095(7) -0.002(5) 0.016(5) 0.011(4)
O12 0.067(6) 0.052(5) 0.074(6) -0.002(4) 0.020(5) 0.001(4)
O13 0.121(12) 0.216(19) 0.148(15) 0.092(14) -0.003(11) -0.056(12)
O14 0.111(10) 0.121(11) 0.120(11) 0.024(9) 0.055(9) 0.027(8)
O15 0.179(16) 0.133(13) 0.139(14) 0.024(11) 0.078(12) 0.071(12)
O16 0.170(17) 0.176(18) 0.185(19) -0.071(15) -0.004(14) 0.048(14)
O17 0.197(19) 0.132(14) 0.24(2) -0.048(14) 0.105(18) -0.081(14)
O18 0.27(3) 0.23(3) 0.18(2) 0.031(19) 0.09(2) 0.10(2)
O19 0.097(8) 0.088(8) 0.114(10) -0.007(7) 0.053(7) -0.012(6)
O20 0.32(2) 0.107(12) 0.204(19) -0.032(12) 0.146(18) -0.055(15)
O21 0.103(12) 0.28(2) 0.21(2) 0.036(18) 0.028(13) 0.041(14)
O22 0.33(3) 0.27(2) 0.23(2) 0.090(19) 0.14(2) 0.17(2)
O23 0.149(14) 0.181(15) 0.112(12) 0.010(11) -0.003(10) -0.058(12)
O24 0.26(2) 0.26(2) 0.23(2) 0.056(18) -0.036(18) -0.18(2)
S1 0.063(2) 0.111(4) 0.088(3) 0.017(3) 0.022(2) 0.005(2)
S2 0.089(3) 0.102(4) 0.123(5) -0.015(3) -0.003(3) 0.005(3)
S3 0.094(3) 0.089(3) 0.098(4) 0.003(3) 0.039(3) 0.003(3)
S4 0.090(3) 0.117(4) 0.163(6) -0.080(4) 0.026(4) -0.004(3)
F1 0.084(8) 0.226(18) 0.190(15) 0.017(13) 0.015(9) -0.028(10)
F2 0.197(17) 0.195(17) 0.177(16) 0.017(13) 0.093(13) 0.052(14)
F3 0.145(11) 0.217(15) 0.138(12) 0.069(11) 0.049(9) 0.017(11)
F4 0.27(2) 0.30(2) 0.28(2) 0.01(2) 0.12(2) -0.10(2)
F5 0.28(2) 0.240(19) 0.228(19) -0.134(16) 0.096(17) -0.086(17)
F6 0.33(3) 0.25(2) 0.38(3) -0.01(2) 0.09(2) 0.06(2)
F7 0.115(10) 0.232(16) 0.155(12) 0.077(12) 0.050(9) 0.056(11)
F8 0.29(2) 0.130(12) 0.27(2) -0.016(13) 0.151(18) -0.078(14)
F9 0.103(8) 0.194(13) 0.150(11) 0.042(10) 0.066(8) -0.003(8)
F10 0.201(15) 0.129(11) 0.164(13) -0.016(10) -0.007(11) -0.024(11)
F11 0.25(2) 0.34(3) 0.26(2) 0.06(2) 0.023(19) -0.11(2)
F12 0.42(3) 0.27(2) 0.26(2) -0.07(2) 0.10(2) 0.05(2)
C1 0.039(6) 0.029(5) 0.066(8) 0.000(5) 0.010(5) -0.007(4)
C2 0.032(5) 0.031(5) 0.047(6) 0.005(4) 0.007(4) -0.002(4)
C3 0.040(6) 0.034(6) 0.063(8) 0.003(5) 0.026(5) -0.002(5)
C4 0.044(6) 0.045(7) 0.079(10) 0.009(6) 0.010(6) 0.023(5)
C5 0.042(6) 0.036(6) 0.047(7) -0.002(5) 0.012(5) 0.006(5)
C6 0.035(6) 0.044(6) 0.063(8) -0.002(6) 0.014(5) -0.002(5)
C7 0.020(4) 0.022(5) 0.063(7) -0.001(4) 0.007(4) 0.001(4)
C8 0.025(5) 0.035(6) 0.063(8) 0.008(5) -0.002(5) -0.011(4)
C9 0.038(6) 0.031(5) 0.058(7) 0.002(5) 0.003(5) 0.004(4)
C10 0.040(6) 0.042(6) 0.044(7) 0.007(5) 0.007(5) 0.006(5)
C11 0.042(6) 0.041(6) 0.047(7) 0.002(5) 0.011(5) -0.004(5)
C12 0.037(5) 0.029(5) 0.049(7) 0.005(4) 0.000(5) 0.000(4)
C13 0.038(5) 0.033(5) 0.043(6) 0.004(4) -0.001(4) 0.002(4)
C14 0.035(6) 0.041(6) 0.059(7) -0.003(5) 0.006(5) 0.002(5)
C15 0.034(5) 0.037(6) 0.057(7) -0.002(5) 0.001(5) 0.007(4)
C16 0.037(6) 0.045(6) 0.045(6) 0.001(5) 0.005(5) 0.004(5)
C17 0.041(6) 0.050(7) 0.025(5) -0.005(4) 0.002(4) 0.009(5)
C18 0.047(6) 0.039(6) 0.048(7) -0.002(5) 0.009(5) 0.000(5)
C19 0.031(5) 0.053(7) 0.041(6) 0.005(5) 0.006(4) -0.001(5)
C20 0.034(5) 0.049(6) 0.031(5) 0.004(5) -0.005(4) 0.004(5)
C21 0.046(6) 0.045(6) 0.050(7) -0.002(5) 0.010(5) -0.003(5)
C22 0.035(6) 0.066(8) 0.039(6) 0.002(5) 0.003(5) 0.000(5)
C23 0.034(7) 0.115(13) 0.074(10) 0.010(9) 0.000(6) -0.013(8)
C24 0.074(10) 0.070(10) 0.069(10) -0.005(8) -0.012(8) 0.017(8)
C25 0.079(10) 0.095(12) 0.046(8) 0.008(8) -0.001(7) -0.036(9)
C26 0.029(6) 0.117(13) 0.060(9) -0.037(9) 0.011(6) -0.019(7)
C27 0.066(10) 0.066(10) 0.141(17) -0.006(10) -0.037(11) -0.025(9)
C28 0.103(16) 0.23(3) 0.16(2) 0.06(2) 0.016(15) -0.041(18)
C29 0.082(12) 0.17(2) 0.151(19) -0.040(16) -0.031(12) 0.062(13)
C30 0.155(18) 0.19(2) 0.057(11) 0.026(12) -0.020(11) -0.084(16)
C31 0.095(14) 0.28(3) 0.128(18) -0.111(19) 0.042(13) -0.019(17)
C32 0.156(19) 0.085(13) 0.156(19) -0.016(13) -0.070(16) -0.003(13)
C33 0.062(9) 0.106(13) 0.074(10) 0.055(10) 0.017(8) 0.018(9)
C34 0.108(14) 0.123(16) 0.059(10) 0.008(10) 0.046(10) -0.023(12)
C35 0.082(11) 0.123(15) 0.065(10) 0.017(10) 0.037(9) 0.028(11)
C36 0.054(9) 0.110(15) 0.104(14) 0.002(11) 0.027(9) -0.031(10)
C37 0.126(18) 0.082(14) 0.125(18) 0.028(12) 0.047(15) -0.011(13)
C38 0.125(17) 0.19(2) 0.122(17) 0.075(16) 0.030(14) 0.066(16)
C39 0.18(2) 0.19(2) 0.19(3) -0.06(2) 0.02(2) -0.06(2)
C40 0.22(2) 0.15(2) 0.17(2) 0.033(17) 0.092(19) 0.106(19)
C41 0.094(15) 0.26(3) 0.18(2) 0.00(2) 0.032(15) -0.091(18)
C42 0.26(3) 0.116(18) 0.16(2) 0.027(17) 0.08(2) -0.020(19)
C43 0.032(5) 0.029(5) 0.052(7) -0.008(5) 0.001(4) -0.003(4)
C44 0.038(5) 0.028(5) 0.044(6) -0.001(4) 0.006(4) -0.001(4)
C45 0.037(6) 0.036(6) 0.052(7) -0.005(5) 0.008(5) -0.007(5)
C46 0.050(6) 0.042(6) 0.042(6) 0.000(5) 0.005(5) -0.007(5)
C47 0.069(8) 0.041(6) 0.043(7) 0.005(5) 0.008(6) -0.003(6)
C48 0.041(6) 0.041(6) 0.043(6) 0.005(5) 0.000(5) -0.005(5)
C49 0.028(5) 0.041(6) 0.044(6) -0.004(5) 0.004(4) -0.005(4)
C50 0.035(6) 0.045(6) 0.061(8) -0.007(6) -0.007(5) 0.000(5)
C51 0.046(6) 0.048(6) 0.037(6) -0.002(5) 0.005(5) -0.006(5)
C52 0.039(6) 0.048(6) 0.035(6) -0.005(5) -0.002(4) -0.005(5)
C53 0.037(6) 0.067(8) 0.069(9) -0.024(7) 0.013(6) 0.001(6)
C54 0.045(6) 0.043(6) 0.054(7) -0.012(5) -0.003(5) 0.005(5)
C55 0.039(6) 0.053(7) 0.038(6) 0.006(5) 0.015(5) 0.015(5)
C56 0.046(6) 0.051(7) 0.046(7) -0.006(5) 0.006(5) 0.006(5)
C57 0.040(6) 0.050(7) 0.055(7) 0.001(6) -0.001(5) -0.003(5)
C58 0.034(5) 0.056(7) 0.032(6) -0.011(5) -0.002(4) 0.011(5)
C59 0.038(6) 0.054(7) 0.039(6) -0.001(5) -0.002(5) 0.012(5)
C60 0.040(6) 0.047(6) 0.049(7) 0.006(5) 0.004(5) 0.010(5)
C61 0.045(6) 0.067(8) 0.036(6) -0.003(6) 0.006(5) 0.003(6)
C62 0.037(6) 0.037(6) 0.063(8) -0.011(5) -0.002(5) 0.013(5)
C63 0.068(8) 0.052(7) 0.028(6) -0.012(5) 0.000(5) 0.006(6)
C64 0.059(7) 0.047(7) 0.042(7) -0.018(5) 0.002(5) -0.002(6)
C65 0.046(8) 0.064(9) 0.136(16) -0.029(10) 0.027(9) -0.004(7)
C66 0.059(10) 0.134(19) 0.14(2) -0.065(16) 0.042(11) -0.022(11)
C67 0.043(8) 0.150(19) 0.113(16) 0.006(14) 0.024(9) -0.045(11)
C68 0.051(8) 0.062(9) 0.100(13) 0.006(8) -0.002(8) -0.032(7)
C69 0.044(7) 0.099(12) 0.073(10) -0.015(9) 0.017(7) -0.024(7)
C70 0.068(11) 0.113(16) 0.23(3) -0.006(17) -0.002(14) 0.007(11)
C71 0.105(16) 0.24(3) 0.25(3) -0.15(2) 0.098(18) -0.023(17)
C72 0.147(19) 0.26(3) 0.057(12) 0.036(15) -0.001(12) -0.075(19)
C73 0.086(12) 0.105(15) 0.143(18) -0.004(13) 0.021(12) -0.012(11)
C74 0.085(12) 0.18(2) 0.097(14) -0.060(14) 0.009(10) -0.046(13)
C75 0.033(6) 0.041(6) 0.070(8) -0.003(6) -0.006(5) 0.006(5)
C76 0.052(7) 0.050(7) 0.052(7) -0.012(6) 0.001(6) 0.005(6)
C77 0.069(9) 0.055(8) 0.084(11) -0.034(8) -0.011(8) -0.003(7)
C78 0.064(9) 0.076(10) 0.143(14) -0.025(10) 0.016(9) -0.018(8)
C79 0.058(9) 0.054(8) 0.114(14) 0.011(8) 0.013(8) 0.010(7)
C80 0.066(10) 0.106(13) 0.097(13) 0.041(11) -0.009(9) 0.016(9)
C81 0.073(10) 0.075(10) 0.113(14) -0.007(10) 0.025(10) 0.025(8)
C82 0.072(12) 0.140(19) 0.19(3) -0.079(18) 0.015(14) 0.007(12)
C83 0.091(13) 0.119(17) 0.15(2) -0.044(15) 0.028(13) -0.029(12)
C84 0.111(16) 0.127(18) 0.15(2) 0.071(16) 0.020(15) -0.004(14)
C85 0.049(6) 0.036(6) 0.047(7) -0.006(5) 0.011(5) -0.005(5)
C86 0.039(5) 0.041(6) 0.036(6) 0.002(4) 0.004(4) 0.007(5)
C87 0.053(7) 0.043(6) 0.033(6) -0.004(5) -0.002(5) -0.008(5)
C88 0.048(6) 0.039(6) 0.044(6) -0.008(5) 0.006(5) -0.005(5)
C89 0.051(7) 0.059(8) 0.051(7) -0.008(6) 0.001(6) -0.007(6)
C90 0.057(7) 0.048(7) 0.053(7) -0.016(6) 0.004(6) 0.010(6)
C91 0.056(7) 0.030(5) 0.056(7) -0.003(5) 0.016(6) -0.004(5)
C92 0.077(8) 0.025(5) 0.047(7) -0.003(5) 0.016(6) 0.002(5)
C93 0.064(8) 0.042(7) 0.054(7) -0.002(5) 0.019(6) -0.012(6)
C94 0.055(7) 0.041(6) 0.060(8) -0.011(5) 0.017(6) -0.008(5)
C95 0.029(5) 0.044(6) 0.036(6) -0.004(5) -0.005(4) 0.000(4)
C96 0.034(5) 0.037(6) 0.063(8) 0.002(5) 0.014(5) 0.003(4)
C97 0.027(5) 0.040(6) 0.041(6) -0.007(4) 0.007(4) 0.008(4)
C98 0.038(6) 0.039(6) 0.053(7) -0.008(5) 0.011(5) 0.003(5)
C99 0.031(5) 0.053(7) 0.038(6) -0.003(5) 0.005(4) 0.002(5)
C100 0.026(5) 0.034(5) 0.070(8) 0.011(5) 0.021(5) 0.003(4)
C101 0.028(5) 0.030(5) 0.079(9) 0.010(5) 0.013(5) 0.002(4)
C102 0.055(7) 0.039(6) 0.054(7) 0.004(5) -0.002(6) 0.014(5)
C103 0.041(6) 0.043(6) 0.050(7) 0.009(5) -0.003(5) 0.002(5)
C104 0.046(6) 0.031(5) 0.049(7) 0.003(5) 0.004(5) 0.012(5)
C105 0.052(7) 0.048(7) 0.049(7) 0.001(5) -0.006(5) 0.002(5)
C106 0.044(6) 0.031(6) 0.059(8) 0.000(5) -0.004(5) 0.006(5)
C107 0.066(9) 0.077(10) 0.073(10) -0.024(8) 0.014(7) 0.025(8)
C108 0.092(11) 0.042(7) 0.079(10) -0.009(7) 0.046(9) 0.015(7)
C109 0.058(8) 0.083(10) 0.072(10) -0.044(9) -0.009(7) 0.000(8)
C110 0.132(16) 0.075(10) 0.040(8) -0.011(7) 0.018(9) -0.018(10)
C111 0.092(12) 0.061(9) 0.090(12) -0.013(8) 0.054(10) 0.006(8)
C112 0.075(11) 0.097(13) 0.139(18) -0.003(12) 0.020(11) 0.033(10)
C113 0.120(15) 0.065(10) 0.089(13) -0.006(9) 0.008(11) 0.022(10)
C114 0.077(11) 0.084(12) 0.127(16) -0.048(11) 0.009(10) -0.007(9)
C115 0.143(18) 0.118(15) 0.060(11) -0.014(10) 0.031(11) 0.005(13)
C116 0.097(13) 0.089(13) 0.132(17) -0.005(12) 0.046(12) -0.028(10)
C117 0.055(11) 0.065(12) 0.058(12) -0.001(10) -0.008(9) 0.025(10)
C118 0.072(12) 0.048(10) 0.091(12) 0.021(9) 0.000(10) 0.012(9)
C119 0.050(11) 0.060(13) 0.061(13) 0.016(11) 0.016(10) 0.009(10)
C120 0.100(12) 0.082(12) 0.076(11) -0.012(10) -0.006(10) 0.013(11)
C121 0.080(13) 0.068(13) 0.031(10) -0.003(9) 0.007(9) 0.002(11)
C122 0.084(17) 0.095(19) 0.14(2) 0.048(17) 0.043(16) 0.074(15)
C123 0.16(3) 0.063(17) 0.13(3) 0.036(17) -0.02(2) -0.009(18)
C124 0.15(3) 0.11(2) 0.15(3) 0.01(2) 0.01(2) -0.01(2)
C125 0.121(19) 0.111(17) 0.069(15) -0.026(14) 0.001(15) 0.035(16)
C126 0.072(16) 0.10(2) 0.10(2) -0.006(16) 0.002(14) 0.006(15)
C217 0.09(2) 0.09(2) 0.06(2) 0.013(17) 0.002(16) -0.009(17)
C218 0.072(15) 0.053(13) 0.084(14) 0.022(12) 0.011(12) 0.013(12)
C219 0.080(18) 0.070(17) 0.047(15) 0.032(14) 0.014(14) 0.011(14)
C220 0.069(18) 0.055(16) 0.028(13) 0.001(12) 0.023(13) 0.019(14)
C221 0.102(14) 0.095(15) 0.083(14) -0.006(12) 0.001(12) 0.010(13)
C222 0.12(3) 0.12(3) 0.12(3) 0.04(3) 0.00(3) -0.02(3)
C223 0.15(4) 0.09(3) 0.13(3) 0.00(3) 0.03(3) 0.06(3)
C224 0.14(3) 0.06(2) 0.12(3) -0.02(2) -0.03(3) -0.02(2)
C225 0.13(3) 0.09(3) 0.08(3) 0.01(2) 0.03(2) 0.00(2)
C226 0.12(2) 0.13(2) 0.10(2) -0.01(2) 0.01(2) 0.03(2)
C127 0.068(11) 0.135(19) 0.109(17) 0.018(14) 0.011(11) 0.017(12)
C128 0.20(2) 0.166(19) 0.163(19) 0.005(16) 0.052(16) 0.004(16)
C129 0.060(10) 0.102(15) 0.133(18) 0.021(13) 0.017(11) -0.002(10)
C130 0.153(17) 0.169(18) 0.156(18) 0.033(15) -0.027(14) -0.041(16)
C133 0.17(2) 0.086(15) 0.16(2) -0.039(16) 0.013(19) 0.010(16)
O31 0.146(16) 0.173(18) 0.32(3) 0.044(19) 0.072(17) 0.001(14)

loop_
_atom_type_symbol
_atom_type_description
_atom_type_scat_dispersion_real
_atom_type_scat_dispersion_imag
_atom_type_scat_source
C C 0.0033 0.0016 'International Tables Vol C Tables 4.2.6.8 and 6.1.1.4'
H H 0.0000 0.0000 'International Tables Vol C Tables 4.2.6.8 and 6.1.1.4'
N N 0.0061 0.0033 'International Tables Vol C Tables 4.2.6.8 and 6.1.1.4'
O O 0.0106 0.0060 'International Tables Vol C Tables 4.2.6.8 and 6.1.1.4'
F F 0.0171 0.0103 'International Tables Vol C Tables 4.2.6.8 and 6.1.1.4'
S S 0.1246 0.1234 'International Tables Vol C Tables 4.2.6.8 and 6.1.1.4'
Rh Rh -1.1178 0.9187 'International Tables Vol C Tables 4.2.6.8 and 6.1.1.4'

loop_
_geom_angle_atom_site_label_1
_geom_angle_atom_site_label_2
_geom_angle_atom_site_label_3
_geom_angle
_geom_angle_site_symmetry_1
_geom_angle_site_symmetry_3
O1 Rh1 O2 86.9(3) . .
O1 Rh1 C26 113.1(6) . .
O2 Rh1 C26 158.1(5) . .
O1 Rh1 C27 92.8(5) . .
O2 Rh1 C27 136.7(7) . .
C26 Rh1 C27 38.7(7) . .
O1 Rh1 C23 108.8(5) . .
O2 Rh1 C23 101.8(5) . .
C26 Rh1 C23 64.3(6) . .
C27 Rh1 C23 38.0(7) . .
O1 Rh1 N1 87.4(3) . .
O2 Rh1 N1 87.0(3) . .
C26 Rh1 N1 102.3(4) . .
C27 Rh1 N1 136.3(7) . .
C23 Rh1 N1 161.8(5) . .
O1 Rh1 C25 149.9(6) . .
O2 Rh1 C25 123.0(6) . .
C26 Rh1 C25 36.8(6) . .
C27 Rh1 C25 63.6(7) . .
C23 Rh1 C25 64.8(6) . .
N1 Rh1 C25 97.0(5) . .
O1 Rh1 C24 146.9(5) . .
O2 Rh1 C24 94.2(5) . .
C26 Rh1 C24 64.2(6) . .
C27 Rh1 C24 64.2(6) . .
C23 Rh1 C24 38.6(6) . .
N1 Rh1 C24 125.7(5) . .
C25 Rh1 C24 39.6(6) . .
O3 Rh2 O4 84.7(3) . .
O3 Rh2 N6 87.7(3) . 3_667
O4 Rh2 N6 87.9(3) . 3_667
O3 Rh2 C34 125.1(7) . .
O4 Rh2 C34 150.0(7) . .
N6 Rh2 C34 95.5(5) 3_667 .
O3 Rh2 C36 100.3(6) . .
O4 Rh2 C36 110.6(6) . .
N6 Rh2 C36 160.3(6) 3_667 .
C34 Rh2 C36 65.2(7) . .
O3 Rh2 C33 160.6(5) . .
O4 Rh2 C33 111.5(6) . .
N6 Rh2 C33 103.0(5) 3_667 .
C34 Rh2 C33 38.7(7) . .
C36 Rh2 C33 64.7(7) . .
O3 Rh2 C37 133.0(7) . .
O4 Rh2 C37 95.4(7) . .
N6 Rh2 C37 139.3(7) 3_667 .
C34 Rh2 C37 63.1(8) . .
C36 Rh2 C37 36.1(7) . .
C33 Rh2 C37 38.5(8) . .
O3 Rh2 C35 95.9(5) . .
O4 Rh2 C35 150.7(6) . .
N6 Rh2 C35 121.4(6) 3_667 .
C34 Rh2 C35 37.9(7) . .
C36 Rh2 C35 40.3(7) . .
C33 Rh2 C35 64.6(6) . .
C37 Rh2 C35 62.9(8) . .
O6 Rh3 O5 85.5(3) . .
O6 Rh3 C69 142.8(5) . .
O5 Rh3 C69 93.1(5) . .
O6 Rh3 C68 105.5(5) . .
O5 Rh3 C68 105.3(6) . .
C69 Rh3 C68 39.2(6) . .
O6 Rh3 C67 93.8(6) . .
O5 Rh3 C67 142.3(7) . .
C69 Rh3 C67 65.4(7) . .
C68 Rh3 C67 38.7(7) . .
O6 Rh3 N7 87.7(3) . .
O5 Rh3 N7 87.1(3) . .
C69 Rh3 N7 129.4(5) . .
C68 Rh3 N7 162.3(5) . .
C67 Rh3 N7 130.6(7) . .
O6 Rh3 C65 154.5(6) . .
O5 Rh3 C65 119.1(6) . .
C69 Rh3 C65 38.8(6) . .
C68 Rh3 C65 63.8(6) . .
C67 Rh3 C65 63.0(7) . .
N7 Rh3 C65 99.3(5) . .
O6 Rh3 C66 117.4(6) . .
O5 Rh3 C66 156.3(6) . .
C69 Rh3 C66 65.2(6) . .
C68 Rh3 C66 64.3(7) . .
C67 Rh3 C66 38.0(5) . .
N7 Rh3 C66 99.3(6) . .
C65 Rh3 C66 37.4(5) . .
O8 Rh4 O7 86.2(3) . .
O8 Rh4 C79 145.0(5) . .
O7 Rh4 C79 95.1(5) . .
O8 Rh4 C78 106.3(5) . .
O7 Rh4 C78 105.4(6) . .
C79 Rh4 C78 39.7(5) . .
O8 Rh4 C77 92.6(5) . .
O7 Rh4 C77 141.2(6) . .
C79 Rh4 C77 65.0(6) . .
C78 Rh4 C77 38.1(7) . .
O8 Rh4 C76 114.9(4) . .
O7 Rh4 C76 158.3(4) . .
C79 Rh4 C76 64.8(6) . .
C78 Rh4 C76 65.1(6) . .
C77 Rh4 C76 39.1(5) . .
O8 Rh4 N12 87.1(4) . 3_556
O7 Rh4 N12 85.8(4) . 3_556
C79 Rh4 N12 127.8(5) . 3_556
C78 Rh4 N12 162.7(5) . 3_556
C77 Rh4 N12 132.9(6) . 3_556
C76 Rh4 N12 99.8(4) . 3_556
O8 Rh4 C75 153.4(4) . .
O7 Rh4 C75 120.2(4) . .
C79 Rh4 C75 38.5(5) . .
C78 Rh4 C75 65.3(5) . .
C77 Rh4 C75 64.9(5) . .
C76 Rh4 C75 38.5(5) . .
N12 Rh4 C75 97.8(4) 3_556 .
O9 Rh5 O10 85.4(3) . .
O9 Rh5 C108 158.3(5) . .
O10 Rh5 C108 115.2(5) . .
O9 Rh5 C110 103.5(5) . .
O10 Rh5 C110 107.1(6) . .
C108 Rh5 C110 65.3(6) . .
O9 Rh5 C109 139.0(5) . .
O10 Rh5 C109 92.4(5) . .
C108 Rh5 C109 39.8(4) . .
C110 Rh5 C109 38.6(6) . .
O9 Rh5 N13 87.0(3) . .
O10 Rh5 N13 86.1(3) . .
C108 Rh5 N13 100.6(4) . .
C110 Rh5 N13 163.6(6) . .
C109 Rh5 N13 133.8(5) . .
O9 Rh5 C107 119.6(5) . .
O10 Rh5 C107 154.6(5) . .
C108 Rh5 C107 39.5(6) . .
C110 Rh5 C107 65.3(7) . .
C109 Rh5 C107 66.3(5) . .
N13 Rh5 C107 98.6(5) . .
O9 Rh5 C111 94.9(5) . .
O10 Rh5 C111 144.5(6) . .
C108 Rh5 C111 64.5(6) . .
C110 Rh5 C111 38.3(7) . .
C109 Rh5 C111 64.5(6) . .
N13 Rh5 C111 129.5(6) . .
C107 Rh5 C111 38.4(6) . .
C217 Rh6 O11 111.7(7) . .
C217 Rh6 O12 150.3(7) . .
O11 Rh6 O12 85.5(4) . .
O11 Rh6 C119 135.4(7) . .
O12 Rh6 C119 100.9(7) . .
O11 Rh6 C118 154.5(7) . .
O12 Rh6 C118 118.9(7) . .
C119 Rh6 C118 38.8(6) . .
C217 Rh6 C218 39.2(5) . .
O11 Rh6 C218 147.7(7) . .
O12 Rh6 C218 126.7(7) . .
C217 Rh6 C221 39.1(5) . .
O11 Rh6 C221 102.8(7) . .
O12 Rh6 C221 115.4(7) . .
C218 Rh6 C221 64.0(7) . .
O11 Rh6 C120 97.9(10) . .
O12 Rh6 C120 112.1(10) . .
C119 Rh6 C120 38.7(11) . .
C118 Rh6 C120 67.5(11) . .
C217 Rh6 N18 117.5(7) . 3_667
O11 Rh6 N18 86.9(4) . 3_667
O12 Rh6 N18 86.3(4) . 3_667
C119 Rh6 N18 137.1(7) . 3_667
C118 Rh6 N18 101.0(8) . 3_667
C218 Rh6 N18 96.5(6) . 3_667
C221 Rh6 N18 156.6(7) . 3_667
C120 Rh6 N18 161.3(10) . 3_667
O11 Rh6 C117 117.4(7) . .
O12 Rh6 C117 157.0(7) . .
C119 Rh6 C117 61.9(8) . .
C118 Rh6 C117 38.1(5) . .
C120 Rh6 C117 65.1(11) . .
N18 Rh6 C117 96.5(6) 3_667 .
O11 Rh6 C121 90.7(7) . .
O12 Rh6 C121 149.6(7) . .
C119 Rh6 C121 61.9(9) . .
C118 Rh6 C121 64.7(10) . .
C120 Rh6 C121 38.6(11) . .
N18 Rh6 C121 123.7(7) 3_667 .
C117 Rh6 C121 37.8(8) . .
C217 Rh6 C219 62.7(7) . .
O11 Rh6 C219 161.6(6) . .
O12 Rh6 C219 93.2(6) . .
C218 Rh6 C219 36.6(4) . .
C221 Rh6 C219 61.2(6) . .
N18 Rh6 C219 111.3(6) 3_667 .
C11 N1 C15 118.5(10) . .
C11 N1 Rh1 121.4(7) . .
C15 N1 Rh1 119.9(7) . .
N3 N2 C16 116.1(9) . .
N2 N3 C17 118.5(9) . .
C17 N4 N5 116.7(9) . .
N4 N5 C16 118.4(9) . .
C22 N6 C18 118.6(9) . .
C22 N6 Rh2 121.5(7) . 3_667
C18 N6 Rh2 119.9(7) . 3_667
C53 N7 C57 118.1(11) . .
C53 N7 Rh3 121.2(8) . .
C57 N7 Rh3 120.4(8) . .
N9 N8 C58 118.0(11) . .
N8 N9 C59 113.3(10) . .
C59 N10 N11 117.5(11) . .
C58 N11 N10 119.5(10) . .
C60 N12 C64 117.9(10) . .
C60 N12 Rh4 121.8(8) . 3_556
C64 N12 Rh4 120.1(7) . 3_556
C95 N13 C99 120.3(9) . .
C95 N13 Rh5 120.9(7) . .
C99 N13 Rh5 118.8(7) . .
N15 N14 C100 119.6(10) . .
N14 N15 C101 116.0(10) . .
C101 N16 N17 116.8(11) . .
C100 N17 N16 119.8(11) . .
C106 N18 C102 118.5(11) . .
C106 N18 Rh6 119.3(8) . 3_667
C102 N18 Rh6 122.2(9) . 3_667
C1 O1 Rh1 128.3(7) . .
C3 O2 Rh1 129.2(7) . .
C6 O3 Rh2 131.3(7) . .
C8 O4 Rh2 129.5(7) . .
C43 O5 Rh3 129.0(7) . .
C45 O6 Rh3 128.6(7) . .
C48 O7 Rh4 127.6(8) . .
C50 O8 Rh4 128.6(8) . .
C85 O9 Rh5 129.4(7) . .
C87 O10 Rh5 128.5(8) . .
C90 O11 Rh6 128.9(9) . .
C92 O12 Rh6 130.0(8) . .
O15 S1 O13 113.0(12) . .
O15 S1 O14 116.2(10) . .
O13 S1 O14 115.6(10) . .
O15 S1 C127 103.2(11) . .
O13 S1 C127 101.9(11) . .
O14 S1 C127 104.4(9) . .
O17 S2 O16 117.8(14) . .
O17 S2 O18 115.8(14) . .
O16 S2 O18 114.7(14) . .
O17 S2 C128 109.0(16) . .
O16 S2 C128 103.1(12) . .
O18 S2 C128 92.0(17) . .
O20 S3 O19 115.5(11) . .
O20 S3 O21 117.7(16) . .
O19 S3 O21 112.8(12) . .
O20 S3 C129 99.9(12) . .
O19 S3 C129 106.3(9) . .
O21 S3 C129 101.9(12) . .
O22 S4 O23 107.4(18) . .
O22 S4 O24 111(2) . .
O23 S4 O24 108.2(13) . .
O22 S4 C130 123.5(15) . .
O23 S4 C130 108.1(12) . .
O24 S4 C130 97.7(13) . .
O1 C1 C2 128.7(10) . .
O1 C1 C10 113.6(10) . .
C2 C1 C10 117.6(11) . .
C7 C2 C1 120.7(9) . .
C7 C2 C3 121.0(10) . .
C1 C2 C3 118.2(10) . .
O2 C3 C2 128.2(10) . .
O2 C3 C4 115.2(10) . .
C2 C3 C4 116.6(11) . .
C5 C4 C3 121.9(11) . .
C4 C5 C6 122.7(11) . .
O3 C6 C5 116.9(10) . .
O3 C6 C7 124.9(10) . .
C5 C6 C7 118.1(11) . .
C2 C7 C6 119.2(9) . .
C2 C7 C8 121.1(9) . .
C6 C7 C8 119.7(11) . .
O4 C8 C7 127.6(11) . .
O4 C8 C9 117.0(10) . .
C7 C8 C9 115.4(10) . .
C10 C9 C8 123.4(10) . .
C9 C10 C1 121.4(11) . .
N1 C11 C12 122.0(10) . .
C13 C12 C11 120.0(10) . .
C12 C13 C14 117.6(10) . .
C12 C13 C16 121.3(9) . .
C14 C13 C16 121.1(10) . .
C13 C14 C15 120.6(10) . .
N1 C15 C14 121.2(10) . .
N5 C16 N2 124.0(10) . .
N5 C16 C13 119.3(10) . .
N2 C16 C13 116.5(9) . .
N4 C17 N3 126.0(10) . .
N4 C17 C20 117.6(9) . .
N3 C17 C20 116.3(10) . .
N6 C18 C19 119.8(10) . .
C20 C19 C18 121.2(10) . .
C19 C20 C21 118.7(10) . .
C19 C20 C17 121.6(9) . .
C21 C20 C17 119.7(10) . .
C20 C21 C22 118.2(11) . .
N6 C22 C21 123.2(11) . .
C27 C23 C24 108.8(15) . .
C27 C23 C28 124(2) . .
C24 C23 C28 127.2(19) . .
C27 C23 Rh1 70.4(8) . .
C24 C23 Rh1 72.6(9) . .
C28 C23 Rh1 124.2(13) . .
C23 C24 C25 104.9(14) . .
C23 C24 C29 118.5(19) . .
C25 C24 C29 136.4(19) . .
C23 C24 Rh1 68.8(8) . .
C25 C24 Rh1 69.3(8) . .
C29 C24 Rh1 121.1(12) . .
C26 C25 C24 108.0(13) . .
C26 C25 C30 133(2) . .
C24 C25 C30 119(2) . .
C26 C25 Rh1 69.7(8) . .
C24 C25 Rh1 71.1(8) . .
C30 C25 Rh1 125.6(11) . .
C25 C26 C27 109.9(13) . .
C25 C26 C31 118.1(19) . .
C27 C26 C31 132(2) . .
C25 C26 Rh1 73.4(9) . .
C27 C26 Rh1 70.8(9) . .
C31 C26 Rh1 125.9(11) . .
C23 C27 C26 108.4(14) . .
C23 C27 C32 134(2) . .
C26 C27 C32 117(2) . .
C23 C27 Rh1 71.6(9) . .
C26 C27 Rh1 70.5(8) . .
C32 C27 Rh1 124.3(12) . .
C34 C33 C37 104.3(15) . .
C34 C33 C38 126(2) . .
C37 C33 C38 129(2) . .
C34 C33 Rh2 69.7(8) . .
C37 C33 Rh2 70.9(10) . .
C38 C33 Rh2 130.7(13) . .
C35 C34 C33 110.2(16) . .
C35 C34 C39 127(2) . .
C33 C34 C39 122(2) . .
C35 C34 Rh2 72.2(9) . .
C33 C34 Rh2 71.6(9) . .
C39 C34 Rh2 130.7(16) . .
C34 C35 C36 106.1(16) . .
C34 C35 C40 129(2) . .
C36 C35 C40 124(2) . .
C34 C35 Rh2 69.9(9) . .
C36 C35 Rh2 69.2(9) . .
C40 C35 Rh2 119.2(14) . .
C37 C36 C35 106.3(17) . .
C37 C36 C41 124(2) . .
C35 C36 C41 129(2) . .
C37 C36 Rh2 72.7(10) . .
C35 C36 Rh2 70.5(8) . .
C41 C36 Rh2 122.7(14) . .
C36 C37 C33 112.9(19) . .
C36 C37 C42 121(3) . .
C33 C37 C42 126(2) . .
C36 C37 Rh2 71.2(10) . .
C33 C37 Rh2 70.5(10) . .
C42 C37 Rh2 120.7(17) . .
O5 C43 C44 124.8(10) . .
O5 C43 C52 116.3(10) . .
C44 C43 C52 118.9(9) . .
C43 C44 C45 122.6(9) . .
C43 C44 C49 119.9(10) . .
C45 C44 C49 117.5(9) . .
O6 C45 C46 116.5(11) . .
O6 C45 C44 125.2(10) . .
C46 C45 C44 118.3(10) . .
C47 C46 C45 122.8(11) . .
C46 C47 C48 123.0(11) . .
O7 C48 C49 129.2(11) . .
O7 C48 C47 113.9(10) . .
C49 C48 C47 117.0(10) . .
C50 C49 C48 120.4(10) . .
C50 C49 C44 118.3(9) . .
C48 C49 C44 121.3(10) . .
O8 C50 C49 127.7(10) . .
O8 C50 C51 113.0(11) . .
C49 C50 C51 119.3(10) . .
C52 C51 C50 121.3(11) . .
C51 C52 C43 122.0(10) . .
N7 C53 C54 124.5(12) . .
C55 C54 C53 117.4(12) . .
C56 C55 C54 118.7(12) . .
C56 C55 C58 122.5(11) . .
C54 C55 C58 118.7(10) . .
C55 C56 C57 120.1(11) . .
N7 C57 C56 121.2(12) . .
N11 C58 N8 125.0(11) . .
N11 C58 C55 122.0(9) . .
N8 C58 C55 113.0(10) . .
N10 C59 N9 126.2(11) . .
N10 C59 C62 120.4(11) . .
N9 C59 C62 112.9(10) . .
N12 C60 C61 123.3(11) . .
C62 C61 C60 117.4(11) . .
C63 C62 C61 118.9(11) . .
C63 C62 C59 122.7(12) . .
C61 C62 C59 118.4(10) . .
C64 C63 C62 119.8(12) . .
N12 C64 C63 122.5(10) . .
C66 C65 C69 110.7(15) . .
C66 C65 C70 128.2(18) . .
C69 C65 C70 121.1(19) . .
C66 C65 Rh3 71.6(9) . .
C69 C65 Rh3 69.8(8) . .
C70 C65 Rh3 125.6(13) . .
C65 C66 C67 107.6(16) . .
C65 C66 C71 121(2) . .
C67 C66 C71 131(2) . .
C65 C66 Rh3 71.0(9) . .
C67 C66 Rh3 70.6(9) . .
C71 C66 Rh3 126.6(13) . .
C66 C67 C68 108.1(16) . .
C66 C67 C72 127(2) . .
C68 C67 C72 125(2) . .
C66 C67 Rh3 71.4(10) . .
C68 C67 Rh3 70.0(9) . .
C72 C67 Rh3 124.1(13) . .
C67 C68 C69 108.5(15) . .
C67 C68 C73 128.2(18) . .
C69 C68 C73 123.3(18) . .
C67 C68 Rh3 71.3(8) . .
C69 C68 Rh3 70.3(8) . .
C73 C68 Rh3 125.2(12) . .
C65 C69 C68 104.9(15) . .
C65 C69 C74 130.9(19) . .
C68 C69 C74 124.2(18) . .
C65 C69 Rh3 71.4(8) . .
C68 C69 Rh3 70.5(7) . .
C74 C69 Rh3 123.9(11) . .
C79 C75 C76 107.7(11) . .
C79 C75 C80 125.1(14) . .
C76 C75 C80 127.2(13) . .
C79 C75 Rh4 69.3(7) . .
C76 C75 Rh4 70.0(6) . .
C80 C75 Rh4 126.7(10) . .
C75 C76 C77 107.9(13) . .
C75 C76 C81 125.6(12) . .
C77 C76 C81 126.5(14) . .
C75 C76 Rh4 71.5(7) . .
C77 C76 Rh4 70.2(8) . .
C81 C76 Rh4 126.4(9) . .
C78 C77 C76 108.8(12) . .
C78 C77 C82 127.4(16) . .
C76 C77 C82 123.8(18) . .
C78 C77 Rh4 70.8(9) . .
C76 C77 Rh4 70.7(7) . .
C82 C77 Rh4 124.2(12) . .
C77 C78 C79 107.3(13) . .
C77 C78 C83 121.7(16) . .
C79 C78 C83 130.8(19) . .
C77 C78 Rh4 71.0(9) . .
C79 C78 Rh4 69.8(8) . .
C83 C78 Rh4 128.0(13) . .
C75 C79 C78 108.4(14) . .
C75 C79 C84 130.5(15) . .
C78 C79 C84 121.0(17) . .
C75 C79 Rh4 72.2(8) . .
C78 C79 Rh4 70.5(9) . .
C84 C79 Rh4 126.4(14) . .
O9 C85 C86 126.5(10) . .
O9 C85 C94 116.2(10) . .
C86 C85 C94 117.3(10) . .
C87 C86 C85 119.7(10) . .
C87 C86 C91 121.3(10) . .
C85 C86 C91 118.9(10) . .
O10 C87 C86 128.7(11) . .
O10 C87 C88 114.2(10) . .
C86 C87 C88 117.0(10) . .
C89 C88 C87 121.8(11) . .
C88 C89 C90 122.8(11) . .
O11 C90 C91 127.0(12) . .
O11 C90 C89 114.5(11) . .
C91 C90 C89 118.5(10) . .
C90 C91 C92 122.4(11) . .
C90 C91 C86 118.3(10) . .
C92 C91 C86 119.4(10) . .
O12 C92 C91 124.8(12) . .
O12 C92 C93 117.8(11) . .
C91 C92 C93 117.4(10) . .
C94 C93 C92 123.7(11) . .
C93 C94 C85 123.1(12) . .
N13 C95 C96 121.4(9) . .
C95 C96 C97 120.9(10) . .
C100 C97 C96 123.1(10) . .
C100 C97 C98 122.0(9) . .
C96 C97 C98 114.8(10) . .
C99 C98 C97 120.9(10) . .
N13 C99 C98 121.5(10) . .
N17 C100 N14 121.1(12) . .
N17 C100 C97 118.4(10) . .
N14 C100 C97 120.4(10) . .
N16 C101 N15 126.6(13) . .
N16 C101 C104 117.3(10) . .
N15 C101 C104 116.0(10) . .
N18 C102 C103 121.5(12) . .
C104 C103 C102 118.5(11) . .
C103 C104 C105 122.1(11) . .
C103 C104 C101 120.5(10) . .
C105 C104 C101 117.3(11) . .
C104 C105 C106 116.4(12) . .
N18 C106 C105 122.8(11) . .
C111 C107 C108 105.7(13) . .
C111 C107 C112 128.9(17) . .
C108 C107 C112 125.4(16) . .
C111 C107 Rh5 70.9(8) . .
C108 C107 Rh5 68.6(7) . .
C112 C107 Rh5 125.7(11) . .
C107 C108 C109 108.8(13) . .
C107 C108 C113 125.7(14) . .
C109 C108 C113 125.3(15) . .
C107 C108 Rh5 71.9(8) . .
C109 C108 Rh5 71.0(7) . .
C113 C108 Rh5 127.0(10) . .
C110 C109 C108 106.6(13) . .
C110 C109 C114 129.7(16) . .
C108 C109 C114 123.8(17) . .
C110 C109 Rh5 70.5(8) . .
C108 C109 Rh5 69.2(7) . .
C114 C109 Rh5 124.3(11) . .
C111 C110 C109 109.0(14) . .
C111 C110 C115 128.3(17) . .
C109 C110 C115 122.7(17) . .
C111 C110 Rh5 71.9(8) . .
C109 C110 Rh5 70.9(8) . .
C115 C110 Rh5 124.5(12) . .
C110 C111 C107 109.9(14) . .
C110 C111 C116 124.4(17) . .
C107 C111 C116 125.3(18) . .
C110 C111 Rh5 69.8(9) . .
C107 C111 Rh5 70.8(8) . .
C116 C111 Rh5 120.5(11) . .
C118 C117 C121 109(2) . .
C118 C117 C122 123(2) . .
C121 C117 C122 127(2) . .
C118 C117 Rh6 67.1(13) . .
C121 C117 Rh6 71.8(13) . .
C122 C117 Rh6 123.9(14) . .
C119 C118 C117 104(2) . .
C119 C118 C123 125(3) . .
C117 C118 C123 129(3) . .
C119 C118 Rh6 69.7(14) . .
C117 C118 Rh6 74.8(13) . .
C123 C118 Rh6 130(2) . .
C120 C119 C118 115(2) . .
C120 C119 C124 122(3) . .
C118 C119 C124 122(3) . .
C120 C119 Rh6 71.9(16) . .
C118 C119 Rh6 71.5(14) . .
C124 C119 Rh6 114(2) . .
C119 C120 C121 103(3) . .
C119 C120 C125 136(3) . .
C121 C120 C125 120(3) . .
C119 C120 Rh6 69.5(15) . .
C121 C120 Rh6 74.9(16) . .
C125 C120 Rh6 124(2) . .
C117 C121 C120 108(2) . .
C117 C121 C126 123(2) . .
C120 C121 C126 129(2) . .
C117 C121 Rh6 70.4(12) . .
C120 C121 Rh6 66.5(16) . .
C126 C121 Rh6 121.2(17) . .
C218 C217 C221 108.0 . .
C218 C217 C222 126.0 . .
C221 C217 C222 126.0 . .
C218 C217 Rh6 74.5(8) . .
C221 C217 Rh6 74.6(8) . .
C222 C217 Rh6 116.9(8) . .
C217 C218 C219 108.0 . .
C217 C218 C223 126.0 . .
C219 C218 C223 126.0 . .
C217 C218 Rh6 66.3(8) . .
C219 C218 Rh6 78.1(7) . .
C223 C218 Rh6 121.1(7) . .
C220 C219 C218 108.0 . .
C220 C219 C224 126.0 . .
C218 C219 C224 126.0 . .
C220 C219 Rh6 72.3(7) . .
C218 C219 Rh6 65.3(7) . .
C224 C219 Rh6 127.8(7) . .
C219 C220 C221 108.0 . .
C219 C220 C225 126.0 . .
C221 C220 C225 126.0 . .
C219 C220 Rh6 72.2(7) . .
C221 C220 Rh6 65.4(7) . .
C225 C220 Rh6 127.9(6) . .
C217 C221 C220 108.0 . .
C217 C221 C226 126.0 . .
C220 C221 C226 126.0 . .
C217 C221 Rh6 66.2(7) . .
C220 C221 Rh6 78.1(7) . .
C226 C221 Rh6 121.2(7) . .
F3 C127 F2 110(2) . .
F3 C127 F1 111(2) . .
F2 C127 F1 104.8(18) . .
F3 C127 S1 113.3(14) . .
F2 C127 S1 110.6(18) . .
F1 C127 S1 106.8(17) . .
F5 C128 F4 109(3) . .
F5 C128 F6 119(3) . .
F4 C128 F6 115(3) . .
F5 C128 S2 106.6(17) . .
F4 C128 S2 102(2) . .
F6 C128 S2 103(2) . .
F7 C129 F9 111(2) . .
F7 C129 F8 104(2) . .
F9 C129 F8 102.9(17) . .
F7 C129 S3 112.5(15) . .
F9 C129 S3 115.2(15) . .
F8 C129 S3 110.4(18) . .
F10 C130 F12 141(3) . .
F10 C130 F11 101(2) . .
F12 C130 F11 114(3) . .
F10 C130 S4 91.7(14) . .
F12 C130 S4 100.5(17) . .
F11 C130 S4 97.8(19) . .

loop_
_geom_bond_atom_site_label_1
_geom_bond_atom_site_label_2
_geom_bond_distance
_geom_bond_site_symmetry_2
Rh1 O1 2.034(8) .
Rh1 O2 2.060(8) .
Rh1 C26 2.095(13) .
Rh1 C27 2.099(15) .
Rh1 C23 2.115(13) .
Rh1 N1 2.129(9) .
Rh1 C25 2.141(14) .
Rh1 C24 2.165(14) .
Rh2 O3 2.057(8) .
Rh2 O4 2.070(8) .
Rh2 N6 2.128(8) 3_667
Rh2 C34 2.135(15) .
Rh2 C36 2.147(14) .
Rh2 C33 2.160(13) .
Rh2 C37 2.165(18) .
Rh2 C35 2.166(15) .
Rh3 O6 2.065(8) .
Rh3 O5 2.069(8) .
Rh3 C69 2.124(13) .
Rh3 C68 2.127(12) .
Rh3 C67 2.143(16) .
Rh3 N7 2.144(10) .
Rh3 C65 2.145(15) .
Rh3 C66 2.153(16) .
Rh4 O8 2.062(8) .
Rh4 O7 2.081(10) .
Rh4 C79 2.118(14) .
Rh4 C78 2.128(17) .
Rh4 C77 2.130(13) .
Rh4 C76 2.137(12) .
Rh4 N12 2.139(9) 3_556
Rh4 C75 2.157(10) .
Rh5 O9 2.074(8) .
Rh5 O10 2.086(8) .
Rh5 C108 2.114(12) .
Rh5 C110 2.132(14) .
Rh5 C109 2.137(13) .
Rh5 N13 2.157(9) .
Rh5 C107 2.159(13) .
Rh5 C111 2.160(14) .
Rh6 C217 2.02(2) .
Rh6 O11 2.046(9) .
Rh6 O12 2.074(9) .
Rh6 C119 2.10(2) .
Rh6 C118 2.12(2) .
Rh6 C218 2.12(2) .
Rh6 C221 2.13(2) .
Rh6 C120 2.13(3) .
Rh6 N18 2.134(10) 3_667
Rh6 C117 2.22(2) .
Rh6 C121 2.24(2) .
Rh6 C219 2.286(19) .
N1 C11 1.332(14) .
N1 C15 1.356(13) .
N2 N3 1.312(13) .
N2 C16 1.363(14) .
N3 C17 1.336(13) .
N4 C17 1.307(14) .
N4 N5 1.325(13) .
N5 C16 1.338(14) .
N6 C22 1.343(15) .
N6 C18 1.372(14) .
N6 Rh2 2.128(8) 3_667
N7 C53 1.290(16) .
N7 C57 1.341(15) .
N8 N9 1.350(14) .
N8 C58 1.350(14) .
N9 C59 1.391(16) .
N10 C59 1.292(14) .
N10 N11 1.307(14) .
N11 C58 1.281(15) .
N12 C60 1.323(15) .
N12 C64 1.360(16) .
N12 Rh4 2.139(9) 3_556
N13 C95 1.329(14) .
N13 C99 1.342(13) .
N14 N15 1.318(15) .
N14 C100 1.360(14) .
N15 C101 1.323(15) .
N16 C101 1.307(15) .
N16 N17 1.324(15) .
N17 C100 1.321(14) .
N18 C106 1.346(16) .
N18 C102 1.363(15) .
N18 Rh6 2.134(10) 3_667
O1 C1 1.333(15) .
O2 C3 1.291(14) .
O3 C6 1.275(14) .
O4 C8 1.239(14) .
O5 C43 1.295(12) .
O6 C45 1.270(13) .
O7 C48 1.263(14) .
O8 C50 1.283(14) .
O9 C85 1.263(13) .
O10 C87 1.249(13) .
O11 C90 1.274(14) .
O12 C92 1.264(14) .
O13 S1 1.413(17) .
O14 S1 1.446(14) .
O15 S1 1.396(16) .
O16 S2 1.438(19) .
O17 S2 1.361(19) .
O18 S2 1.51(2) .
O19 S3 1.402(12) .
O20 S3 1.395(19) .
O21 S3 1.407(19) .
O22 S4 1.31(2) .
O23 S4 1.438(17) .
O24 S4 1.529(15) .
S1 C127 1.81(2) .
S2 C128 1.784(18) .
S3 C129 1.77(2) .
S4 C130 1.786(18) .
F1 C127 1.34(2) .
F2 C127 1.31(3) .
F3 C127 1.30(2) .
F4 C128 1.39(4) .
F5 C128 1.343(18) .
F6 C128 1.48(4) .
F7 C129 1.22(2) .
F8 C129 1.33(3) .
F9 C129 1.30(2) .
F10 C130 1.330(17) .
F11 C130 1.359(18) .
F12 C130 1.343(18) .
C1 C2 1.432(15) .
C1 C10 1.448(15) .
C2 C7 1.402(15) .
C2 C3 1.441(15) .
C3 C4 1.454(16) .
C4 C5 1.316(17) .
C5 C6 1.418(16) .
C6 C7 1.447(15) .
C7 C8 1.455(14) .
C8 C9 1.461(16) .
C9 C10 1.329(16) .
C11 C12 1.401(14) .
C12 C13 1.370(14) .
C13 C14 1.383(15) .
C13 C16 1.483(15) .
C14 C15 1.385(15) .
C17 C20 1.501(15) .
C18 C19 1.390(15) .
C19 C20 1.375(16) .
C20 C21 1.386(15) .
C21 C22 1.393(16) .
C23 C27 1.37(2) .
C23 C24 1.42(2) .
C23 C28 1.57(3) .
C24 C25 1.46(2) .
C24 C29 1.50(2) .
C25 C26 1.34(2) .
C25 C30 1.47(2) .
C26 C27 1.39(2) .
C26 C31 1.537(15) .
C27 C32 1.506(16) .
C33 C34 1.42(3) .
C33 C37 1.43(3) .
C33 C38 1.48(2) .
C34 C35 1.40(2) .
C34 C39 1.553(17) .
C35 C36 1.49(3) .
C35 C40 1.51(3) .
C36 C37 1.34(3) .
C36 C41 1.56(3) .
C37 C42 1.45(3) .
C43 C44 1.410(14) .
C43 C52 1.427(15) .
C44 C45 1.464(15) .
C44 C49 1.481(14) .
C45 C46 1.430(16) .
C46 C47 1.320(17) .
C47 C48 1.464(17) .
C48 C49 1.412(15) .
C49 C50 1.406(17) .
C50 C51 1.455(15) .
C51 C52 1.338(16) .
C53 C54 1.390(18) .
C54 C55 1.385(16) .
C55 C56 1.344(16) .
C55 C58 1.507(17) .
C56 C57 1.391(16) .
C59 C62 1.513(17) .
C60 C61 1.412(17) .
C61 C62 1.395(17) .
C62 C63 1.379(15) .
C63 C64 1.367(17) .
C65 C66 1.380(17) .
C65 C69 1.42(2) .
C65 C70 1.51(3) .
C66 C67 1.398(17) .
C66 C71 1.516(17) .
C67 C68 1.41(3) .
C67 C72 1.44(3) .
C68 C69 1.43(2) .
C68 C73 1.47(2) .
C69 C74 1.47(2) .
C75 C79 1.41(2) .
C75 C76 1.416(17) .
C75 C80 1.498(19) .
C76 C77 1.429(19) .
C76 C81 1.49(2) .
C77 C78 1.39(2) .
C77 C82 1.49(3) .
C78 C79 1.442(16) .
C78 C83 1.547(16) .
C79 C84 1.45(3) .
C85 C86 1.452(15) .
C85 C94 1.453(16) .
C86 C87 1.424(15) .
C86 C91 1.494(15) .
C87 C88 1.472(16) .
C88 C89 1.314(16) .
C89 C90 1.488(18) .
C90 C91 1.395(17) .
C91 C92 1.438(15) .
C92 C93 1.450(18) .
C93 C94 1.302(17) .
C95 C96 1.402(16) .
C96 C97 1.408(15) .
C97 C100 1.397(16) .
C97 C98 1.434(15) .
C98 C99 1.379(15) .
C101 C104 1.535(17) .
C102 C103 1.400(17) .
C103 C104 1.346(16) .
C104 C105 1.394(16) .
C105 C106 1.403(17) .
C107 C111 1.42(2) .
C107 C108 1.44(2) .
C107 C112 1.58(2) .
C108 C109 1.447(15) .
C108 C113 1.51(2) .
C109 C110 1.41(2) .
C109 C114 1.45(2) .
C110 C111 1.41(2) .
C110 C115 1.56(2) .
C111 C116 1.56(2) .
C117 C118 1.421(18) .
C117 C121 1.45(3) .
C117 C122 1.522(18) .
C118 C119 1.402(19) .
C118 C123 1.44(4) .
C119 C120 1.40(4) .
C119 C124 1.56(5) .
C120 C121 1.45(4) .
C120 C125 1.52(4) .
C121 C126 1.52(4) .
C217 C218 1.391(12) .
C217 C221 1.391(12) .
C217 C222 1.479(13) .
C218 C219 1.392(12) .
C218 C223 1.479(13) .
C219 C220 1.391(12) .
C219 C224 1.479(13) .
C220 C221 1.392(12) .
C220 C225 1.479(13) .
C221 C226 1.479(13) .
C133 O31 1.35(2) .

loop_
_geom_torsion_atom_site_label_1
_geom_torsion_atom_site_label_2
_geom_torsion_atom_site_label_3
_geom_torsion_atom_site_label_4
_geom_torsion
_geom_torsion_site_symmetry_1
C16 N2 N3 C17 -1.2(18) .
C17 N4 N5 C16 -6.0(16) .
C58 N8 N9 C59 3.4(17) .
C59 N10 N11 C58 -4.9(17) .
C100 N14 N15 C101 -1.1(16) .
C101 N16 N17 C100 2.6(18) .
Rh1 O1 C1 C2 -1.6(16) .
Rh1 O1 C1 C10 174.6(7) .
O1 C1 C2 C7 -177.4(10) .
C10 C1 C2 C7 6.5(14) .
O1 C1 C2 C3 1.5(16) .
C10 C1 C2 C3 -174.7(9) .
Rh1 O2 C3 C2 10.1(16) .
Rh1 O2 C3 C4 -172.1(8) .
C7 C2 C3 O2 173.0(10) .
C1 C2 C3 O2 -5.9(16) .
C7 C2 C3 C4 -4.8(15) .
C1 C2 C3 C4 176.3(10) .
O2 C3 C4 C5 -174.3(11) .
C2 C3 C4 C5 3.8(17) .
C3 C4 C5 C6 2.1(19) .
Rh2 O3 C6 C5 165.4(7) .
Rh2 O3 C6 C7 -11.6(16) .
C4 C5 C6 O3 175.9(11) .
C4 C5 C6 C7 -6.9(17) .
C1 C2 C7 C6 179.0(9) .
C3 C2 C7 C6 0.1(14) .
C1 C2 C7 C8 -2.6(14) .
C3 C2 C7 C8 178.5(9) .
O3 C6 C7 C2 -177.4(10) .
C5 C6 C7 C2 5.7(14) .
O3 C6 C7 C8 4.2(16) .
C5 C6 C7 C8 -172.8(9) .
Rh2 O4 C8 C7 15.1(15) .
Rh2 O4 C8 C9 -167.3(7) .
C2 C7 C8 O4 175.3(10) .
C6 C7 C8 O4 -6.2(15) .
C2 C7 C8 C9 -2.4(13) .
C6 C7 C8 C9 176.1(9) .
O4 C8 C9 C10 -174.4(10) .
C7 C8 C9 C10 3.6(15) .
C8 C9 C10 C1 0.3(17) .
O1 C1 C10 C9 177.9(10) .
C2 C1 C10 C9 -5.4(15) .
C15 N1 C11 C12 -1.1(17) .
Rh1 N1 C11 C12 -177.4(8) .
N1 C11 C12 C13 0.7(17) .
C11 C12 C13 C14 0.0(16) .
C11 C12 C13 C16 178.2(10) .
C12 C13 C14 C15 -0.3(17) .
C16 C13 C14 C15 -178.5(11) .
C11 N1 C15 C14 0.8(17) .
Rh1 N1 C15 C14 177.2(9) .
C13 C14 C15 N1 -0.1(18) .
N4 N5 C16 N2 6.5(18) .
N4 N5 C16 C13 -178.0(10) .
N3 N2 C16 N5 -2.7(19) .
N3 N2 C16 C13 -178.4(11) .
C12 C13 C16 N5 -176.2(11) .
C14 C13 C16 N5 2.0(17) .
C12 C13 C16 N2 -0.3(17) .
C14 C13 C16 N2 177.9(11) .
N5 N4 C17 N3 2.3(17) .
N5 N4 C17 C20 -178.7(9) .
N2 N3 C17 N4 1.5(19) .
N2 N3 C17 C20 -177.5(11) .
C22 N6 C18 C19 1.5(16) .
Rh2 N6 C18 C19 -178.9(8) 3_667
N6 C18 C19 C20 4.3(17) .
C18 C19 C20 C21 -6.8(16) .
C18 C19 C20 C17 175.5(10) .
N4 C17 C20 C19 177.9(10) .
N3 C17 C20 C19 -3.0(15) .
N4 C17 C20 C21 0.2(15) .
N3 C17 C20 C21 179.3(11) .
C19 C20 C21 C22 3.5(16) .
C17 C20 C21 C22 -178.8(10) .
C18 N6 C22 C21 -4.9(16) .
Rh2 N6 C22 C21 175.6(8) 3_667
C20 C21 C22 N6 2.4(17) .
C27 C23 C24 C25 -1.2(17) .
C28 C23 C24 C25 -179.7(17) .
Rh1 C23 C24 C25 60.3(10) .
C27 C23 C24 C29 -176.3(15) .
C28 C23 C24 C29 5(3) .
Rh1 C23 C24 C29 -114.8(14) .
C27 C23 C24 Rh1 -61.4(11) .
C28 C23 C24 Rh1 120.1(19) .
C23 C24 C25 C26 0.3(16) .
C29 C24 C25 C26 174.1(18) .
Rh1 C24 C25 C26 60.2(10) .
C23 C24 C25 C30 179.1(13) .
C29 C24 C25 C30 -7(3) .
Rh1 C24 C25 C30 -120.9(14) .
C23 C24 C25 Rh1 -60.0(10) .
C29 C24 C25 Rh1 114(2) .
C24 C25 C26 C27 0.7(17) .
C30 C25 C26 C27 -177.9(16) .
Rh1 C25 C26 C27 61.8(11) .
C24 C25 C26 C31 176.6(14) .
C30 C25 C26 C31 -2(3) .
Rh1 C25 C26 C31 -122.3(13) .
C24 C25 C26 Rh1 -61.1(10) .
C30 C25 C26 Rh1 120.3(18) .
C24 C23 C27 C26 1.6(18) .
C28 C23 C27 C26 -179.9(17) .
Rh1 C23 C27 C26 -61.3(10) .
C24 C23 C27 C32 -176.8(18) .
C28 C23 C27 C32 2(3) .
Rh1 C23 C27 C32 120(2) .
C24 C23 C27 Rh1 62.9(11) .
C28 C23 C27 Rh1 -118.6(17) .
C25 C26 C27 C23 -1.4(18) .
C31 C26 C27 C23 -176.6(16) .
Rh1 C26 C27 C23 62.0(12) .
C25 C26 C27 C32 177.3(14) .
C31 C26 C27 C32 2(3) .
Rh1 C26 C27 C32 -119.3(14) .
C25 C26 C27 Rh1 -63.4(10) .
C31 C26 C27 Rh1 121.4(17) .
C37 C33 C34 C35 -0.7(18) .
C38 C33 C34 C35 -171.5(17) .
Rh2 C33 C34 C35 62.3(11) .
C37 C33 C34 C39 170(2) .
C38 C33 C34 C39 -1(3) .
Rh2 C33 C34 C39 -127(2) .
C37 C33 C34 Rh2 -63.0(12) .
C38 C33 C34 Rh2 126.2(18) .
C33 C34 C35 C36 -1.9(18) .
C39 C34 C35 C36 -172(2) .
Rh2 C34 C35 C36 60.0(11) .
C33 C34 C35 C40 -173.8(19) .
C39 C34 C35 C40 16(3) .
Rh2 C34 C35 C40 -112(2) .
C33 C34 C35 Rh2 -61.9(11) .
C39 C34 C35 Rh2 128(2) .
C34 C35 C36 C37 4.0(19) .
C40 C35 C36 C37 176.3(19) .
Rh2 C35 C36 C37 64.4(13) .
C34 C35 C36 C41 -177.2(18) .
C40 C35 C36 C41 -5(3) .
Rh2 C35 C36 C41 -117(2) .
C34 C35 C36 Rh2 -60.4(11) .
C40 C35 C36 Rh2 111.9(19) .
C35 C36 C37 C33 -5(2) .
C41 C36 C37 C33 176.5(17) .
Rh2 C36 C37 C33 58.3(14) .
C35 C36 C37 C42 -178.1(19) .
C41 C36 C37 C42 3(3) .
Rh2 C36 C37 C42 -115(2) .
C35 C36 C37 Rh2 -63.0(11) .
C41 C36 C37 Rh2 118.2(19) .
C34 C33 C37 C36 3(2) .
C38 C33 C37 C36 174.0(18) .
Rh2 C33 C37 C36 -58.7(15) .
C34 C33 C37 C42 177(2) .
C38 C33 C37 C42 -13(3) .
Rh2 C33 C37 C42 114(2) .
C34 C33 C37 Rh2 62.1(10) .
C38 C33 C37 Rh2 -127.4(19) .
Rh3 O5 C43 C44 16.3(14) .
Rh3 O5 C43 C52 -163.5(7) .
O5 C43 C44 C45 -3.7(16) .
C52 C43 C44 C45 176.2(9) .
O5 C43 C44 C49 177.3(9) .
C52 C43 C44 C49 -2.9(14) .
Rh3 O6 C45 C46 161.9(7) .
Rh3 O6 C45 C44 -17.5(15) .
C43 C44 C45 O6 4.3(16) .
C49 C44 C45 O6 -176.6(10) .
C43 C44 C45 C46 -175.0(10) .
C49 C44 C45 C46 4.1(14) .
O6 C45 C46 C47 176.5(11) .
C44 C45 C46 C47 -4.1(16) .
C45 C46 C47 C48 0.3(18) .
Rh4 O7 C48 C49 0.4(17) .
Rh4 O7 C48 C47 -177.9(7) .
C46 C47 C48 O7 -178.1(11) .
C46 C47 C48 C49 3.3(17) .
O7 C48 C49 C50 -1.6(18) .
C47 C48 C49 C50 176.7(10) .
O7 C48 C49 C44 178.6(11) .
C47 C48 C49 C44 -3.1(15) .
C43 C44 C49 C50 -1.2(15) .
C45 C44 C49 C50 179.7(9) .
C43 C44 C49 C48 178.6(10) .
C45 C44 C49 C48 -0.5(14) .
Rh4 O8 C50 C49 -8.4(18) .
Rh4 O8 C50 C51 173.9(7) .
C48 C49 C50 O8 5.8(18) .
C44 C49 C50 O8 -174.4(11) .
C48 C49 C50 C51 -176.7(10) .
C44 C49 C50 C51 3.1(15) .
O8 C50 C51 C52 176.9(11) .
C49 C50 C51 C52 -0.9(17) .
C50 C51 C52 C43 -3.4(17) .
O5 C43 C52 C51 -174.9(10) .
C44 C43 C52 C51 5.3(16) .
C57 N7 C53 C54 -2.7(17) .
Rh3 N7 C53 C54 171.4(9) .
N7 C53 C54 C55 2.2(17) .
C53 C54 C55 C56 1.0(16) .
C53 C54 C55 C58 -174.6(10) .
C54 C55 C56 C57 -3.3(16) .
C58 C55 C56 C57 172.1(10) .
C53 N7 C57 C56 0.2(16) .
Rh3 N7 C57 C56 -174.0(8) .
C55 C56 C57 N7 2.8(17) .
N10 N11 C58 N8 1.7(18) .
N10 N11 C58 C55 -177.7(10) .
N9 N8 C58 N11 -1.1(19) .
N9 N8 C58 C55 178.3(11) .
C56 C55 C58 N11 176.1(11) .
C54 C55 C58 N11 -8.5(16) .
C56 C55 C58 N8 -3.3(15) .
C54 C55 C58 N8 172.0(10) .
N11 N10 C59 N9 8.1(18) .
N11 N10 C59 C62 179.1(10) .
N8 N9 C59 N10 -7.2(19) .
N8 N9 C59 C62 -178.9(10) .
C64 N12 C60 C61 2.6(17) .
Rh4 N12 C60 C61 176.4(8) 3_556
N12 C60 C61 C62 -3.8(17) .
C60 C61 C62 C63 3.3(16) .
C60 C61 C62 C59 -178.3(9) .
N10 C59 C62 C63 -174.9(11) .
N9 C59 C62 C63 -2.7(15) .
N10 C59 C62 C61 6.9(16) .
N9 C59 C62 C61 179.0(11) .
C61 C62 C63 C64 -1.9(17) .
C59 C62 C63 C64 179.8(11) .
C60 N12 C64 C63 -0.9(17) .
Rh4 N12 C64 C63 -174.9(9) 3_556
C62 C63 C64 N12 0.6(18) .
C69 C65 C66 C67 2.5(18) .
C70 C65 C66 C67 -177.3(16) .
Rh3 C65 C66 C67 61.4(11) .
C69 C65 C66 C71 179.1(15) .
C70 C65 C66 C71 -1(3) .
Rh3 C65 C66 C71 -121.9(17) .
C69 C65 C66 Rh3 -58.9(10) .
C70 C65 C66 Rh3 121.2(18) .
C65 C66 C67 C68 -1.0(18) .
C71 C66 C67 C68 -177.2(18) .
Rh3 C66 C67 C68 60.7(10) .
C65 C66 C67 C72 179.2(17) .
C71 C66 C67 C72 3(3) .
Rh3 C66 C67 C72 -119.1(18) .
C65 C66 C67 Rh3 -61.7(12) .
C71 C66 C67 Rh3 122(2) .
C66 C67 C68 C69 -0.9(17) .
C72 C67 C68 C69 179.0(16) .
Rh3 C67 C68 C69 60.7(9) .
C66 C67 C68 C73 177.9(16) .
C72 C67 C68 C73 -2(3) .
Rh3 C67 C68 C73 -120.5(16) .
C66 C67 C68 Rh3 -61.6(11) .
C72 C67 C68 Rh3 118.3(17) .
C66 C65 C69 C68 -3.0(16) .
C70 C65 C69 C68 176.9(14) .
Rh3 C65 C69 C68 -63.0(9) .
C66 C65 C69 C74 179.2(16) .
C70 C65 C69 C74 -1(2) .
Rh3 C65 C69 C74 119.2(16) .
C66 C65 C69 Rh3 60.0(12) .
C70 C65 C69 Rh3 -120.1(15) .
C67 C68 C69 C65 2.3(15) .
C73 C68 C69 C65 -176.6(14) .
Rh3 C68 C69 C65 63.6(9) .
C67 C68 C69 C74 -179.7(14) .
C73 C68 C69 C74 1(2) .
Rh3 C68 C69 C74 -118.4(14) .
C67 C68 C69 Rh3 -61.3(9) .
C73 C68 C69 Rh3 119.8(15) .
C79 C75 C76 C77 1.8(14) .
C80 C75 C76 C77 -177.4(13) .
Rh4 C75 C76 C77 61.1(9) .
C79 C75 C76 C81 178.7(13) .
C80 C75 C76 C81 -1(2) .
Rh4 C75 C76 C81 -122.0(13) .
C79 C75 C76 Rh4 -59.3(9) .
C80 C75 C76 Rh4 121.5(14) .
C75 C76 C77 C78 -1.1(16) .
C81 C76 C77 C78 -178.0(14) .
Rh4 C76 C77 C78 60.9(11) .
C75 C76 C77 C82 179.3(14) .
C81 C76 C77 C82 2(2) .
Rh4 C76 C77 C82 -118.8(16) .
C75 C76 C77 Rh4 -62.0(9) .
C81 C76 C77 Rh4 121.2(13) .
C76 C77 C78 C79 -0.1(18) .
C82 C77 C78 C79 179.6(16) .
Rh4 C77 C78 C79 60.7(11) .
C76 C77 C78 C83 175.7(15) .
C82 C77 C78 C83 -5(3) .
Rh4 C77 C78 C83 -123.5(18) .
C76 C77 C78 Rh4 -60.8(10) .
C82 C77 C78 Rh4 118.9(17) .
C76 C75 C79 C78 -1.9(16) .
C80 C75 C79 C78 177.4(14) .
Rh4 C75 C79 C78 -61.6(11) .
C76 C75 C79 C84 -177.2(18) .
C80 C75 C79 C84 2(3) .
Rh4 C75 C79 C84 123(2) .
C76 C75 C79 Rh4 59.7(8) .
C80 C75 C79 Rh4 -121.0(13) .
C77 C78 C79 C75 1.2(18) .
C83 C78 C79 C75 -174.0(18) .
Rh4 C78 C79 C75 62.7(10) .
C77 C78 C79 C84 177.1(17) .
C83 C78 C79 C84 2(3) .
Rh4 C78 C79 C84 -121.5(17) .
C77 C78 C79 Rh4 -61.5(12) .
C83 C78 C79 Rh4 123(2) .
Rh5 O9 C85 C86 14.0(17) .
Rh5 O9 C85 C94 -167.2(8) .
O9 C85 C86 C87 -7.1(18) .
C94 C85 C86 C87 174.0(10) .
O9 C85 C86 C91 174.8(11) .
C94 C85 C86 C91 -4.1(16) .
Rh5 O10 C87 C86 -10.3(17) .
Rh5 O10 C87 C88 171.7(7) .
C85 C86 C87 O10 5.4(18) .
C91 C86 C87 O10 -176.6(11) .
C85 C86 C87 C88 -176.7(10) .
C91 C86 C87 C88 1.4(15) .
O10 C87 C88 C89 174.7(11) .
C86 C87 C88 C89 -3.5(17) .
C87 C88 C89 C90 0.6(19) .
Rh6 O11 C90 C91 13(2) .
Rh6 O11 C90 C89 -165.8(9) .
C88 C89 C90 O11 -176.4(12) .
C88 C89 C90 C91 4.6(19) .
O11 C90 C91 C92 -5(2) .
C89 C90 C91 C92 174.3(11) .
O11 C90 C91 C86 174.7(12) .
C89 C90 C91 C86 -6.5(17) .
C87 C86 C91 C90 3.7(17) .
C85 C86 C91 C90 -178.3(11) .
C87 C86 C91 C92 -177.1(11) .
C85 C86 C91 C92 1.0(16) .
Rh6 O12 C92 C91 -6.3(18) .
Rh6 O12 C92 C93 172.2(8) .
C90 C91 C92 O12 1(2) .
C86 C91 C92 O12 -178.3(11) .
C90 C91 C92 C93 -177.6(12) .
C86 C91 C92 C93 3.2(17) .
O12 C92 C93 C94 176.8(12) .
C91 C92 C93 C94 -4.6(19) .
C92 C93 C94 C85 1(2) .
O9 C85 C94 C93 -175.9(12) .
C86 C85 C94 C93 3.0(18) .
C99 N13 C95 C96 -1.0(15) .
Rh5 N13 C95 C96 177.5(7) .
N13 C95 C96 C97 3.8(16) .
C95 C96 C97 C100 178.9(10) .
C95 C96 C97 C98 -4.7(14) .
C100 C97 C98 C99 179.6(10) .
C96 C97 C98 C99 3.2(14) .
C95 N13 C99 C98 -0.5(15) .
Rh5 N13 C99 C98 -179.1(8) .
C97 C98 C99 N13 -0.7(16) .
N16 N17 C100 N14 -2.8(18) .
N16 N17 C100 C97 -179.8(11) .
N15 N14 C100 N17 2.0(17) .
N15 N14 C100 C97 179.0(10) .
C96 C97 C100 N17 -179.1(10) .
C98 C97 C100 N17 4.8(15) .
C96 C97 C100 N14 3.9(16) .
C98 C97 C100 N14 -172.2(10) .
N17 N16 C101 N15 -2.0(19) .
N17 N16 C101 C104 179.0(10) .
N14 N15 C101 N16 1.2(18) .
N14 N15 C101 C104 -179.7(10) .
C106 N18 C102 C103 -3.7(16) .
Rh6 N18 C102 C103 176.6(8) 3_667
N18 C102 C103 C104 0.2(16) .
C102 C103 C104 C105 3.1(16) .
C102 C103 C104 C101 -177.3(9) .
N16 C101 C104 C103 172.6(11) .
N15 C101 C104 C103 -6.6(15) .
N16 C101 C104 C105 -7.8(15) .
N15 C101 C104 C105 173.0(10) .
C103 C104 C105 C106 -2.8(16) .
C101 C104 C105 C106 177.6(9) .
C102 N18 C106 C105 4.0(16) .
Rh6 N18 C106 C105 -176.3(8) 3_667
C104 C105 C106 N18 -0.9(16) .
C111 C107 C108 C109 0.2(15) .
C112 C107 C108 C109 -178.9(13) .
Rh5 C107 C108 C109 61.8(9) .
C111 C107 C108 C113 175.3(13) .
C112 C107 C108 C113 -4(2) .
Rh5 C107 C108 C113 -123.1(14) .
C111 C107 C108 Rh5 -61.6(9) .
C112 C107 C108 Rh5 119.3(14) .
C107 C108 C109 C110 -1.4(16) .
C113 C108 C109 C110 -176.5(14) .
Rh5 C108 C109 C110 61.0(10) .
C107 C108 C109 C114 179.5(13) .
C113 C108 C109 C114 4(2) .
Rh5 C108 C109 C114 -118.1(15) .
C107 C108 C109 Rh5 -62.4(9) .
C113 C108 C109 Rh5 122.5(14) .
C108 C109 C110 C111 2.1(17) .
C114 C109 C110 C111 -178.9(15) .
Rh5 C109 C110 C111 62.2(11) .
C108 C109 C110 C115 -179.5(14) .
C114 C109 C110 C115 0(3) .
Rh5 C109 C110 C115 -119.3(16) .
C108 C109 C110 Rh5 -60.2(9) .
C114 C109 C110 Rh5 118.9(16) .
C109 C110 C111 C107 -2.0(18) .
C115 C110 C111 C107 179.6(15) .
Rh5 C110 C111 C107 59.5(10) .
C109 C110 C111 C116 -175.4(14) .
C115 C110 C111 C116 6(3) .
Rh5 C110 C111 C116 -113.8(15) .
C109 C110 C111 Rh5 -61.6(11) .
C115 C110 C111 Rh5 120.1(17) .
C108 C107 C111 C110 1.1(16) .
C112 C107 C111 C110 -179.8(15) .
Rh5 C107 C111 C110 -59.0(11) .
C108 C107 C111 C116 174.4(14) .
C112 C107 C111 C116 -7(2) .
Rh5 C107 C111 C116 114.3(15) .
C108 C107 C111 Rh5 60.1(9) .
C112 C107 C111 Rh5 -120.9(15) .
C121 C117 C118 C119 4(3) .
C122 C117 C118 C119 -179(2) .
Rh6 C117 C118 C119 64.0(16) .
C121 C117 C118 C123 171(3) .
C122 C117 C118 C123 -13(4) .
Rh6 C117 C118 C123 -129(3) .
C121 C117 C118 Rh6 -59.7(16) .
C122 C117 C118 Rh6 117(2) .
C117 C118 C119 C120 -9(3) .
C123 C118 C119 C120 -176(3) .
Rh6 C118 C119 C120 59(2) .
C117 C118 C119 C124 -174(3) .
C123 C118 C119 C124 18(4) .
Rh6 C118 C119 C124 -107(3) .
C117 C118 C119 Rh6 -67.6(16) .
C123 C118 C119 Rh6 125(3) .
C118 C119 C120 C121 9(3) .
C124 C119 C120 C121 175(3) .
Rh6 C119 C120 C121 68.0(18) .
C118 C119 C120 C125 -176(3) .
C124 C119 C120 C125 -11(5) .
Rh6 C119 C120 C125 -118(4) .
C118 C119 C120 Rh6 -59(2) .
C124 C119 C120 Rh6 107(3) .
C118 C117 C121 C120 1(3) .
C122 C117 C121 C120 -175(2) .
Rh6 C117 C121 C120 -55.8(18) .
C118 C117 C121 C126 172(2) .
C122 C117 C121 C126 -4(4) .
Rh6 C117 C121 C126 115(2) .
C118 C117 C121 Rh6 56.8(16) .
C122 C117 C121 Rh6 -119(2) .
C119 C120 C121 C117 -6(3) .
C125 C120 C121 C117 179(2) .
Rh6 C120 C121 C117 58.2(17) .
C119 C120 C121 C126 -176(2) .
C125 C120 C121 C126 8(4) .
Rh6 C120 C121 C126 -112(3) .
C119 C120 C121 Rh6 -64.1(17) .
C125 C120 C121 Rh6 120(3) .
C221 C217 C218 C219 0.0 .
C222 C217 C218 C219 180.0 .
Rh6 C217 C218 C219 67.7(8) .
C221 C217 C218 C223 180.0 .
C222 C217 C218 C223 0.0 .
Rh6 C217 C218 C223 -112.3(8) .
C221 C217 C218 Rh6 -67.7(8) .
C222 C217 C218 Rh6 112.3(8) .
C217 C218 C219 C220 0.0 .
C223 C218 C219 C220 180.0 .
Rh6 C218 C219 C220 60.0(8) .
C217 C218 C219 C224 180.0 .
C223 C218 C219 C224 0.0 .
Rh6 C218 C219 C224 -120.0(8) .
C217 C218 C219 Rh6 -60.0(8) .
C223 C218 C219 Rh6 120.0(8) .
C218 C219 C220 C221 0.0 .
C224 C219 C220 C221 180.0 .
Rh6 C219 C220 C221 55.7(7) .
C218 C219 C220 C225 -180.0 .
C224 C219 C220 C225 0.0 .
Rh6 C219 C220 C225 -124.3(7) .
C218 C219 C220 Rh6 -55.7(7) .
C224 C219 C220 Rh6 124.3(7) .
C218 C217 C221 C220 0.0 .
C222 C217 C221 C220 180.0 .
Rh6 C217 C221 C220 -67.7(8) .
C218 C217 C221 C226 180.0 .
C222 C217 C221 C226 0.0 .
Rh6 C217 C221 C226 112.3(8) .
C218 C217 C221 Rh6 67.6(8) .
C222 C217 C221 Rh6 -112.3(8) .
C219 C220 C221 C217 0.0 .
C225 C220 C221 C217 180.0 .
Rh6 C220 C221 C217 59.9(7) .
C219 C220 C221 C226 180.0 .
C225 C220 C221 C226 0.0 .
Rh6 C220 C221 C226 -120.1(7) .
C219 C220 C221 Rh6 -59.9(7) .
C225 C220 C221 Rh6 120.1(7) .
O15 S1 C127 F3 -63(2) .
O13 S1 C127 F3 55(2) .
O14 S1 C127 F3 175.6(19) .
O15 S1 C127 F2 173.1(17) .
O13 S1 C127 F2 -69.5(19) .
O14 S1 C127 F2 51.2(19) .
O15 S1 C127 F1 59.6(18) .
O13 S1 C127 F1 177.0(17) .
O14 S1 C127 F1 -62.3(19) .
O17 S2 C128 F5 -59(3) .
O16 S2 C128 F5 176(3) .
O18 S2 C128 F5 60(3) .
O17 S2 C128 F4 -173(2) .
O16 S2 C128 F4 62(2) .
O18 S2 C128 F4 -54(2) .
O17 S2 C128 F6 68(2) .
O16 S2 C128 F6 -58(2) .
O18 S2 C128 F6 -174(2) .
O20 S3 C129 F7 60(2) .
O19 S3 C129 F7 -61(2) .
O21 S3 C129 F7 -179(2) .
O20 S3 C129 F9 -68(2) .
O19 S3 C129 F9 171.3(16) .
O21 S3 C129 F9 53(2) .
O20 S3 C129 F8 175.6(19) .
O19 S3 C129 F8 55.2(18) .
O21 S3 C129 F8 -63(2) .
O22 S4 C130 F10 -48(3) .
O23 S4 C130 F10 78.7(18) .
O24 S4 C130 F10 -169.2(18) .
O22 S4 C130 F12 170(3) .
O23 S4 C130 F12 -64(2) .
O24 S4 C130 F12 48(2) .
O22 S4 C130 F11 53(3) .
O23 S4 C130 F11 179.6(18) .
O24 S4 C130 F11 -68(2) .
